data_7103098
loop_
_publ_author_name
'Yang, Xiaobing'
'Gan, Liangbing'
'Wang, Zheming'

_publ_section_title
;
 Controlled regio- and chemoselective addition of isothiocyanate to the
 dione moiety of a cage-opened fullerene-mixed peroxide derivative.
;
_journal_issue 17
_journal_name_full 'Chemical communications (Cambridge, England)'
_journal_page_first 1980
_journal_page_last 1982
_journal_paper_doi 10.1039/b800722e
_journal_year 2008
_chemical_formula_sum 'C80 H37 F3 N O10 S'
_chemical_formula_weight 1261.17
_space_group_IT_number 29
_symmetry_cell_setting orthorhombic
_symmetry_space_group_name_Hall 'P 2c -2ac'
_symmetry_space_group_name_H-M 'P c a 21'
_atom_sites_solution_hydrogens geom
_atom_sites_solution_primary direct
_atom_sites_solution_secondary difmap
_audit_creation_method SHELXL-97
_cell_angle_alpha 90.00
_cell_angle_beta 90.00
_cell_angle_gamma 90.00
_cell_formula_units_Z 8
_cell_length_a 19.9448(2)
_cell_length_b 14.8201(2)
_cell_length_c 37.3546(6)
_cell_measurement_reflns_used 73100
_cell_measurement_temperature 200
_cell_measurement_theta_max 24.028
_cell_measurement_theta_min 3.395
_cell_volume 11041.4(3)
_computing_cell_refinement 'HKL Scalepack (Otwinowski & Minor, 1997)'
_computing_data_collection 'KappaCCD (Nonius B. V., 1998)'
_computing_data_reduction 'HKL Denzo (Otwinowski & Minor, 1997) & maXus (Mackay et al., 1998)'
_computing_molecular_graphics 'Bruker SHELXTL V5.1 (Sheldrick, 1998)'
_computing_publication_material 'SHELXL-97 (Sheldrick, 1997)'
_computing_structure_refinement 'SHELXL-97 (Sheldrick, 1997)'
_computing_structure_solution 'SHELXS-97 (Sheldrick, 1997)'
_diffrn_ambient_temperature 200
_diffrn_detector_area_resol_mean 9
_diffrn_measured_fraction_theta_full 0.993
_diffrn_measured_fraction_theta_max 0.993
_diffrn_measurement_device_type 'NONIUS KappaCCD'
_diffrn_measurement_method CCD
_diffrn_radiation_monochromator graphite
_diffrn_radiation_source 'fine-focus sealed tube'
_diffrn_radiation_type MoK\a
_diffrn_radiation_wavelength 0.71073
_diffrn_reflns_av_R_equivalents 0.1536
_diffrn_reflns_av_sigmaI/netI 0.1757
_diffrn_reflns_limit_h_max 22
_diffrn_reflns_limit_h_min -22
_diffrn_reflns_limit_k_max 17
_diffrn_reflns_limit_k_min -17
_diffrn_reflns_limit_l_max 42
_diffrn_reflns_limit_l_min -42
_diffrn_reflns_number 92750
_diffrn_reflns_theta_full 24.11
_diffrn_reflns_theta_max 24.11
_diffrn_reflns_theta_min 3.40
_diffrn_standards_decay_% 0
_exptl_absorpt_coefficient_mu 0.143
_exptl_absorpt_correction_T_max 0.969
_exptl_absorpt_correction_T_min 0.664
_exptl_absorpt_correction_type multi-scan
_exptl_absorpt_process_details
;
multi-scan from symmetry-related measurements
Sortav (Blessing 1995, 1997)
;
_exptl_crystal_colour red
_exptl_crystal_density_diffrn 1.517
_exptl_crystal_density_method 'not measured'
_exptl_crystal_description plate
_exptl_crystal_F_000 5176
_exptl_crystal_size_max 0.55
_exptl_crystal_size_mid 0.38
_exptl_crystal_size_min 0.32
_refine_diff_density_max 0.528
_refine_diff_density_min -0.370
_refine_diff_density_rms 0.077
_refine_ls_abs_structure_details 'Flack H D (1983), Acta Cryst. A39, 876-881'
_refine_ls_abs_structure_Flack 0.32(18)
_refine_ls_extinction_method none
_refine_ls_goodness_of_fit_ref 0.961
_refine_ls_hydrogen_treatment constr
_refine_ls_matrix_type full
_refine_ls_number_parameters 1699
_refine_ls_number_reflns 17246
_refine_ls_number_restraints 100
_refine_ls_restrained_S_all 0.962
_refine_ls_R_factor_all 0.2121
_refine_ls_R_factor_gt 0.0788
_refine_ls_shift/su_max 0.024
_refine_ls_shift/su_mean 0.004
_refine_ls_structure_factor_coef Fsqd
_refine_ls_weighting_details 'calc w=1/[\s^2^(Fo^2^)+(0.1083P)^2^+0.0000P] where P=(Fo^2^+2Fc^2^)/3'
_refine_ls_weighting_scheme calc
_refine_ls_wR_factor_gt 0.1598
_refine_ls_wR_factor_ref 0.2099
_reflns_number_gt 7858
_reflns_number_total 17246
_reflns_threshold_expression >2sigma(I)
_cod_data_source_file b800722e.txt
_cod_data_source_block 07jun07a
_cod_depositor_comments
;
The following automatic conversions were performed:
'_symmetry_cell_setting' value 'Orthorhombic' changed to 'orthorhombic'
according to '/home/saulius/struct/CIF-dictionaries/cif_core.dic'
dictionary named 'cif_core.dic' version 2.4.1 from 2010-06-29.

Automatic conversion script
Id: cif_fix_enum 1527 2010-12-29 10:47:43Z saulius 

The following automatic conversions were performed:

'_refine_ls_hydrogen_treatment' value 'constr.' was replaced with the
value 'constr' as specified in the replacement file
'src/cod-tools/trunk/data/replacement-values/replacement_values.lst'.

Automatic conversion script
Id: cif_fix_values 5376 2017-05-30 11:51:03Z andrius 
;
_cod_original_sg_symbol_H-M 'P ca2(1)'
_cod_database_code 7103098

loop_
_symmetry_equiv_pos_as_xyz
'x, y, z'
'-x, -y, z+1/2'
'x+1/2, -y, z'
'-x+1/2, y, z+1/2'

loop_
_atom_site_label
_atom_site_type_symbol
_atom_site_fract_x
_atom_site_fract_y
_atom_site_fract_z
_atom_site_U_iso_or_equiv
_atom_site_adp_type
_atom_site_occupancy
_atom_site_symmetry_multiplicity
_atom_site_calc_flag
_atom_site_refinement_flags
_atom_site_disorder_assembly
_atom_site_disorder_group
S1 S 0.68127(17) 0.3449(2) 0.20725(11) 0.0773(11) Uani 1 1 d . . .
N1 N 0.5938(4) 0.2408(5) 0.1690(2) 0.049(2) Uani 1 1 d . . .
O1 O 0.5050(3) 0.2281(4) 0.20511(17) 0.0393(15) Uani 1 1 d . . .
O2 O 0.4349(3) 0.2454(4) 0.25016(19) 0.0481(18) Uani 1 1 d . . .
H1 H 0.4683 0.2376 0.2626 0.072 Uiso 1 1 calc R . .
O3 O 0.5206(4) 0.0158(5) 0.2626(2) 0.050(2) Uani 1 1 d . . .
O4 O 0.5352(3) 0.1137(5) 0.2718(2) 0.065(2) Uani 1 1 d . . .
O5 O 0.3587(3) 0.3549(3) 0.16013(18) 0.0452(17) Uani 1 1 d . . .
O6 O 0.4241(3) 0.3922(4) 0.17199(19) 0.0528(19) Uani 1 1 d . . .
O7 O 0.3088(5) -0.0059(4) 0.2764(3) 0.057(3) Uani 1 1 d . . .
O8 O 0.3675(5) 0.0103(5) 0.2993(3) 0.061(3) Uani 1 1 d . . .
O9 O 0.2140(3) 0.1796(4) 0.22077(19) 0.0506(18) Uani 1 1 d . . .
O10 O 0.2259(3) 0.2773(4) 0.2214(2) 0.060(2) Uani 1 1 d . . .
C1 C 0.5297(5) 0.1939(6) 0.1734(3) 0.043(3) Uani 1 1 d . . .
C2 C 0.5454(5) 0.0913(7) 0.1725(3) 0.040(3) Uani 1 1 d . . .
C3 C 0.5332(5) 0.0196(7) 0.1953(3) 0.030(3) Uani 1 1 d . . .
C4 C 0.4867(6) 0.0220(7) 0.2300(3) 0.037(3) Uani 1 1 d . . .
C5 C 0.4339(5) 0.0967(6) 0.2275(3) 0.033(3) Uani 1 1 d . . .
C6 C 0.4417(4) 0.1964(6) 0.2176(3) 0.039(2) Uani 1 1 d . . .
C7 C 0.3763(5) 0.2129(7) 0.1961(3) 0.030(3) Uani 1 1 d . . .
C8 C 0.3688(5) 0.2603(5) 0.1593(3) 0.034(3) Uani 1 1 d . . .
C9 C 0.4252(6) 0.2338(6) 0.1324(3) 0.034(3) Uani 1 1 d . . .
C10 C 0.4890(5) 0.2026(6) 0.1395(3) 0.028(3) Uani 1 1 d . . .
C11 C 0.5188(5) 0.1455(7) 0.1158(3) 0.037(3) Uani 1 1 d . . .
C12 C 0.5563(5) 0.0711(7) 0.1342(3) 0.028(3) Uani 1 1 d . . .
C13 C 0.5575(5) -0.0121(7) 0.1217(4) 0.031(3) Uani 1 1 d . . .
C14 C 0.5502(5) -0.0846(7) 0.1444(3) 0.035(3) Uani 1 1 d . . .
C15 C 0.5347(5) -0.0693(7) 0.1800(3) 0.035(3) Uani 1 1 d . . .
C16 C 0.4846(4) -0.1252(6) 0.1987(2) 0.036(2) Uani 1 1 d . . .
C17 C 0.4507(6) -0.0699(7) 0.2245(3) 0.045(3) Uani 1 1 d . . .
C18 C 0.3836(6) -0.0826(6) 0.2308(3) 0.032(3) Uani 1 1 d . . .
C19 C 0.3361(7) -0.0035(5) 0.2375(3) 0.033(3) Uani 1 1 d . . .
C20 C 0.3683(6) 0.0838(6) 0.2297(3) 0.027(3) Uani 1 1 d . . .
C21 C 0.3334(5) 0.1537(7) 0.2093(3) 0.039(3) Uani 1 1 d . . .
C22 C 0.2642(5) 0.1405(6) 0.1970(3) 0.032(3) Uani 1 1 d . . .
C23 C 0.2591(5) 0.1689(6) 0.1576(3) 0.028(3) Uani 1 1 d . . .
C24 C 0.3058(6) 0.2172(6) 0.1417(3) 0.033(3) Uani 1 1 d . . .
C25 C 0.3253(5) 0.1990(5) 0.1032(3) 0.029(2) Uani 1 1 d . . .
C26 C 0.3944(6) 0.2083(6) 0.1000(3) 0.034(3) Uani 1 1 d . . .
C27 C 0.4260(6) 0.1594(7) 0.0738(3) 0.034(3) Uani 1 1 d . . .
C28 C 0.4894(5) 0.1209(6) 0.0809(3) 0.028(3) Uani 1 1 d . . .
C29 C 0.4972(6) 0.0281(7) 0.0676(3) 0.042(3) Uani 1 1 d . . .
C30 C 0.5304(5) -0.0315(8) 0.0869(3) 0.037(3) Uani 1 1 d . . .
C31 C 0.4977(7) -0.1240(7) 0.0874(3) 0.044(3) Uani 1 1 d . . .
C32 C 0.5129(5) -0.1588(6) 0.1249(3) 0.028(3) Uani 1 1 d . . .
C33 C 0.4677(6) -0.2071(6) 0.1428(3) 0.032(3) Uani 1 1 d . . .
C34 C 0.4520(5) -0.1924(6) 0.1796(3) 0.045(3) Uani 1 1 d . . .
C35 C 0.3778(6) -0.2043(7) 0.1869(4) 0.047(4) Uani 1 1 d . . .
C36 C 0.3493(6) -0.1484(7) 0.2094(4) 0.043(3) Uani 1 1 d . . .
C37 C 0.2819(5) -0.1136(6) 0.2000(3) 0.042(3) Uani 1 1 d . . .
C38 C 0.2775(5) -0.0229(7) 0.2145(3) 0.040(3) Uani 1 1 d . . .
C39 C 0.2451(5) 0.0420(6) 0.1953(3) 0.034(2) Uani 1 1 d . . .
C40 C 0.2152(5) 0.0187(7) 0.1606(4) 0.032(3) Uani 1 1 d . . .
C41 C 0.2239(5) 0.0986(6) 0.1382(3) 0.029(3) Uani 1 1 d . . .
C42 C 0.2369(5) 0.0824(7) 0.1021(3) 0.029(3) Uani 1 1 d . . .
C43 C 0.2870(6) 0.1346(6) 0.0841(3) 0.055(4) Uani 1 1 d . . .
C44 C 0.3221(5) 0.0799(5) 0.0584(3) 0.020(2) Uani 1 1 d . . .
C45 C 0.3913(7) 0.0876(8) 0.0536(3) 0.040(3) Uani 1 1 d . . .
C46 C 0.4307(6) 0.0130(8) 0.0501(3) 0.035(3) Uani 1 1 d . . .
C47 C 0.4067(6) -0.0717(8) 0.0517(3) 0.038(3) Uani 1 1 d . . .
C48 C 0.4403(8) -0.1448(8) 0.0734(3) 0.047(4) Uani 1 1 d . . .
C49 C 0.3902(7) -0.1953(7) 0.0915(4) 0.043(4) Uani 1 1 d . . .
C50 C 0.4044(6) -0.2300(6) 0.1242(4) 0.036(3) Uani 1 1 d . . .
C51 C 0.3518(7) -0.2292(6) 0.1507(3) 0.046(3) Uani 1 1 d . . .
C52 C 0.2873(5) -0.1933(7) 0.1434(3) 0.038(3) Uani 1 1 d . . .
C53 C 0.2523(6) -0.1373(7) 0.1664(4) 0.044(3) Uani 1 1 d . . .
C54 C 0.2195(5) -0.0679(8) 0.1465(3) 0.041(3) Uani 1 1 d . . .
C55 C 0.2312(5) -0.0798(7) 0.1083(3) 0.031(3) Uani 1 1 d . . .
C56 C 0.2384(6) -0.0066(6) 0.0888(4) 0.032(3) Uani 1 1 d . . .
C57 C 0.2897(7) -0.0075(5) 0.0612(4) 0.038(4) Uani 1 1 d . . .
C58 C 0.3331(6) -0.0825(6) 0.0574(3) 0.027(3) Uani 1 1 d . . .
C59 C 0.3260(5) -0.1616(7) 0.0818(3) 0.053(3) Uani 1 1 d . . .
C60 C 0.2755(5) -0.1573(6) 0.1062(3) 0.045(3) Uani 1 1 d . . .
C61 C 0.6267(6) 0.2844(8) 0.1868(4) 0.051(4) Uani 1 1 d . . .
C62 C 0.6003(5) 0.1179(9) 0.2897(3) 0.072(4) Uani 1 1 d . . .
C63 C 0.6036(7) 0.2162(10) 0.2991(4) 0.113(5) Uani 1 1 d . . .
H2 H 0.5676 0.2309 0.3151 0.169 Uiso 1 1 calc R . .
H3 H 0.5995 0.2517 0.2777 0.169 Uiso 1 1 calc R . .
H4 H 0.6457 0.2290 0.3104 0.169 Uiso 1 1 calc R . .
C64 C 0.5993(6) 0.0590(8) 0.3221(3) 0.088(4) Uani 1 1 d . . .
H5 H 0.5987 -0.0032 0.3149 0.133 Uiso 1 1 calc R . .
H6 H 0.5601 0.0719 0.3361 0.133 Uiso 1 1 calc R . .
H7 H 0.6387 0.0703 0.3362 0.133 Uiso 1 1 calc R . .
C65 C 0.6553(5) 0.0932(9) 0.2648(3) 0.095(4) Uani 1 1 d . . .
H8 H 0.6530 0.0299 0.2596 0.143 Uiso 1 1 calc R . .
H9 H 0.6977 0.1068 0.2757 0.143 Uiso 1 1 calc R . .
H10 H 0.6508 0.1270 0.2430 0.143 Uiso 1 1 calc R . .
C66 C 0.4126(8) 0.4751(7) 0.1920(3) 0.066(4) Uani 1 1 d . . .
C67 C 0.3684(6) 0.4583(8) 0.2238(3) 0.078(4) Uani 1 1 d . . .
H11 H 0.3890 0.4143 0.2391 0.117 Uiso 1 1 calc R . .
H12 H 0.3256 0.4363 0.2159 0.117 Uiso 1 1 calc R . .
H13 H 0.3623 0.5136 0.2368 0.117 Uiso 1 1 calc R . .
C68 C 0.3823(7) 0.5453(6) 0.1658(4) 0.092(5) Uani 1 1 d . . .
H14 H 0.4124 0.5541 0.1460 0.139 Uiso 1 1 calc R . .
H15 H 0.3760 0.6016 0.1781 0.139 Uiso 1 1 calc R . .
H16 H 0.3400 0.5238 0.1571 0.139 Uiso 1 1 calc R . .
C69 C 0.4758(7) 0.5005(6) 0.2049(4) 0.066(5) Uani 1 1 d . . .
H17 H 0.4923 0.4548 0.2208 0.099 Uiso 1 1 calc R . .
H18 H 0.4721 0.5567 0.2176 0.099 Uiso 1 1 calc R . .
H19 H 0.5063 0.5075 0.1852 0.099 Uiso 1 1 calc R . .
C70 C 0.3403(6) 0.0742(8) 0.3266(3) 0.067(3) Uani 1 1 d . . .
C71 C 0.4079(6) 0.0912(9) 0.3466(3) 0.096(5) Uani 1 1 d . . .
H20 H 0.4371 0.1266 0.3317 0.145 Uiso 1 1 calc R . .
H21 H 0.4289 0.0344 0.3519 0.145 Uiso 1 1 calc R . .
H22 H 0.3994 0.1230 0.3685 0.145 Uiso 1 1 calc R . .
C72 C 0.3135(7) 0.1593(8) 0.3109(4) 0.095(4) Uani 1 1 d . . .
H23 H 0.3474 0.1870 0.2963 0.143 Uiso 1 1 calc R . .
H24 H 0.3008 0.1998 0.3297 0.143 Uiso 1 1 calc R . .
H25 H 0.2750 0.1458 0.2964 0.143 Uiso 1 1 calc R . .
C73 C 0.2922(7) 0.0212(9) 0.3515(4) 0.072(4) Uani 1 1 d . . .
H26 H 0.3146 -0.0315 0.3605 0.108 Uiso 1 1 calc R . .
H27 H 0.2531 0.0034 0.3383 0.108 Uiso 1 1 calc R . .
H28 H 0.2791 0.0589 0.3712 0.108 Uiso 1 1 calc R . .
C74 C 0.1619(5) 0.3216(7) 0.2229(3) 0.054(4) Uani 1 1 d . . .
C75 C 0.1180(7) 0.2940(9) 0.1932(5) 0.093(6) Uani 1 1 d . . .
H29 H 0.1105 0.2301 0.1943 0.139 Uiso 1 1 calc R . .
H30 H 0.1389 0.3090 0.1708 0.139 Uiso 1 1 calc R . .
H31 H 0.0758 0.3249 0.1951 0.139 Uiso 1 1 calc R . .
C76 C 0.1757(5) 0.4143(7) 0.2258(4) 0.101(5) Uani 1 1 d . . .
H32 H 0.1988 0.4343 0.2047 0.151 Uiso 1 1 calc R . .
H33 H 0.2033 0.4250 0.2464 0.151 Uiso 1 1 calc R . .
H34 H 0.1344 0.4470 0.2282 0.151 Uiso 1 1 calc R . .
C77 C 0.1250(7) 0.2871(10) 0.2569(4) 0.120(6) Uani 1 1 d . . .
H35 H 0.1162 0.2237 0.2546 0.180 Uiso 1 1 calc R . .
H36 H 0.0834 0.3190 0.2596 0.180 Uiso 1 1 calc R . .
H37 H 0.1526 0.2974 0.2776 0.180 Uiso 1 1 calc R . .
S2 S 0.07161(19) 0.1530(2) 0.45833(12) 0.0917(13) Uani 1 1 d . . .
N2 N 0.1586(4) 0.2625(5) 0.4947(2) 0.054(2) Uani 1 1 d . . .
O11 O 0.2489(3) 0.2760(4) 0.45894(19) 0.0478(17) Uani 1 1 d . . .
O12 O 0.3164(3) 0.2595(4) 0.41304(19) 0.052(2) Uani 1 1 d . . .
H38 H 0.2862 0.2746 0.3994 0.078 Uiso 1 1 calc R . .
O13 O 0.2271(5) 0.4889(4) 0.4021(3) 0.064(3) Uani 1 1 d . . .
O14 O 0.2165(3) 0.3929(5) 0.39276(19) 0.064(2) Uani 1 1 d . . .
O15 O 0.3933(3) 0.1486(3) 0.50315(19) 0.0487(18) Uani 1 1 d . . .
O16 O 0.3268(3) 0.1123(4) 0.4920(2) 0.0573(19) Uani 1 1 d . . .
O17 O 0.4428(5) 0.5115(4) 0.3908(3) 0.045(2) Uani 1 1 d . . .
O18 O 0.3891(5) 0.4973(4) 0.3675(3) 0.056(3) Uani 1 1 d . . .
O19 O 0.5366(3) 0.3252(4) 0.44298(18) 0.0487(17) Uani 1 1 d . . .
O20 O 0.5251(3) 0.2266(4) 0.4422(2) 0.0535(19) Uani 1 1 d . . .
C78 C 0.2227(4) 0.3112(6) 0.4902(3) 0.038(2) Uani 1 1 d . . .
C79 C 0.2058(5) 0.4120(7) 0.4934(3) 0.032(3) Uani 1 1 d . . .
C80 C 0.2213(6) 0.4801(9) 0.4701(4) 0.044(3) Uani 1 1 d . . .
C81 C 0.2645(6) 0.4854(7) 0.4361(4) 0.041(3) Uani 1 1 d . . .
C82 C 0.3137(6) 0.4106(6) 0.4371(3) 0.036(3) Uani 1 1 d . . .
C83 C 0.3095(5) 0.3082(6) 0.4466(3) 0.045(3) Uani 1 1 d . . .
C84 C 0.3715(6) 0.2913(6) 0.4689(3) 0.037(3) Uani 1 1 d . . .
C85 C 0.3826(5) 0.2465(6) 0.5031(3) 0.038(3) Uani 1 1 d . . .
C86 C 0.3260(6) 0.2699(6) 0.5301(3) 0.039(3) Uani 1 1 d . . .
C87 C 0.2630(6) 0.2964(8) 0.5252(3) 0.046(3) Uani 1 1 d . . .
C88 C 0.2282(5) 0.3599(6) 0.5497(3) 0.034(3) Uani 1 1 d . . .
C89 C 0.1962(5) 0.4259(8) 0.5300(4) 0.043(3) Uani 1 1 d . . .
C90 C 0.1903(6) 0.5149(7) 0.5443(4) 0.041(3) Uani 1 1 d . . .
C91 C 0.2035(5) 0.5901(6) 0.5193(3) 0.030(3) Uani 1 1 d . . .
C92 C 0.2170(5) 0.5718(7) 0.4843(3) 0.031(3) Uani 1 1 d . . .
C93 C 0.2660(5) 0.6262(6) 0.4663(3) 0.044(3) Uani 1 1 d . . .
C94 C 0.3008(5) 0.5741(6) 0.4399(3) 0.027(3) Uani 1 1 d . . .
C95 C 0.3671(6) 0.5855(7) 0.4352(3) 0.038(3) Uani 1 1 d . . .
C96 C 0.4158(6) 0.5101(6) 0.4234(4) 0.029(3) Uani 1 1 d . . .
C97 C 0.3817(6) 0.4254(7) 0.4353(3) 0.035(3) Uani 1 1 d . . .
C98 C 0.4179(5) 0.3506(6) 0.4555(3) 0.023(2) Uani 1 1 d . . .
C99 C 0.4872(5) 0.3634(6) 0.4682(3) 0.032(3) Uani 1 1 d . . .
C100 C 0.4936(5) 0.3359(7) 0.5060(3) 0.040(3) Uani 1 1 d . . .
C101 C 0.4431(6) 0.2863(6) 0.5229(3) 0.032(3) Uani 1 1 d . . .
C102 C 0.4306(6) 0.3014(6) 0.5575(3) 0.048(3) Uani 1 1 d . . .
C103 C 0.3571(6) 0.2907(7) 0.5661(3) 0.036(3) Uani 1 1 d . . .
C104 C 0.3223(6) 0.3451(6) 0.5910(3) 0.035(3) Uani 1 1 d . . .
C105 C 0.2539(6) 0.3792(7) 0.5793(4) 0.043(3) Uani 1 1 d . . .
C106 C 0.2541(5) 0.4668(7) 0.5971(3) 0.044(3) Uani 1 1 d . . .
C107 C 0.2229(5) 0.5390(7) 0.5784(3) 0.044(3) Uani 1 1 d . . .
C108 C 0.2490(5) 0.6261(6) 0.5749(3) 0.029(3) Uani 1 1 d . . .
C109 C 0.2355(6) 0.6572(7) 0.5405(4) 0.056(4) Uani 1 1 d . . .
C110 C 0.2876(6) 0.7133(6) 0.5235(3) 0.036(3) Uani 1 1 d . . .
C111 C 0.3002(5) 0.6975(5) 0.4850(3) 0.038(2) Uani 1 1 d . . .
C112 C 0.3687(6) 0.7090(6) 0.4801(3) 0.034(3) Uani 1 1 d . . .
C113 C 0.4046(5) 0.6526(6) 0.4560(3) 0.028(3) Uani 1 1 d . . .
C114 C 0.4678(5) 0.6179(6) 0.4657(3) 0.036(3) Uani 1 1 d . . .
C115 C 0.4748(5) 0.5272(7) 0.4512(3) 0.035(3) Uani 1 1 d . . .
C116 C 0.5061(5) 0.4640(7) 0.4700(3) 0.037(3) Uani 1 1 d . . .
C117 C 0.5337(5) 0.4802(8) 0.5032(4) 0.040(3) Uani 1 1 d . . .
C118 C 0.5249(5) 0.4064(7) 0.5262(4) 0.041(3) Uani 1 1 d . . .
C119 C 0.5138(5) 0.4168(6) 0.5610(4) 0.040(3) Uani 1 1 d . . .
C120 C 0.4619(5) 0.3627(6) 0.5795(3) 0.032(3) Uani 1 1 d . . .
C121 C 0.4274(6) 0.4220(9) 0.6049(3) 0.053(4) Uani 1 1 d . . .
C122 C 0.3603(6) 0.4095(6) 0.6110(3) 0.034(3) Uani 1 1 d . . .
C123 C 0.3145(7) 0.4915(6) 0.6154(3) 0.036(3) Uani 1 1 d . . .
C124 C 0.3464(6) 0.5793(8) 0.6121(3) 0.040(3) Uani 1 1 d . . .
C125 C 0.3111(5) 0.6443(6) 0.5929(3) 0.030(3) Uani 1 1 d . . .
C126 C 0.3601(6) 0.7010(7) 0.5749(3) 0.034(3) Uani 1 1 d . . .
C127 C 0.3491(7) 0.7305(7) 0.5402(4) 0.050(4) Uani 1 1 d . . .
C128 C 0.4009(6) 0.7296(6) 0.5139(3) 0.038(3) Uani 1 1 d . . .
C129 C 0.4620(7) 0.6950(7) 0.5228(3) 0.042(3) Uani 1 1 d . . .
C130 C 0.4966(5) 0.6387(6) 0.4970(3) 0.032(3) Uani 1 1 d . . .
C131 C 0.5321(5) 0.5687(7) 0.5166(3) 0.037(3) Uani 1 1 d . . .
C132 C 0.5181(5) 0.5847(7) 0.5544(4) 0.040(3) Uani 1 1 d . . .
C133 C 0.5065(7) 0.5076(5) 0.5780(4) 0.035(3) Uani 1 1 d . . .
C134 C 0.4536(7) 0.5102(6) 0.6037(4) 0.033(3) Uani 1 1 d . . .
C135 C 0.4137(6) 0.5874(8) 0.6063(3) 0.048(3) Uani 1 1 d . . .
C136 C 0.4283(5) 0.6614(6) 0.5837(3) 0.031(3) Uani 1 1 d . . .
C137 C 0.4754(5) 0.6616(6) 0.5583(3) 0.042(3) Uani 1 1 d . . .
C138 C 0.1214(5) 0.2119(7) 0.4778(3) 0.036(3) Uani 1 1 d . . .
C139 C 0.1529(5) 0.3879(8) 0.3748(3) 0.066(3) Uani 1 1 d . . .
C140 C 0.1487(7) 0.2875(8) 0.3652(4) 0.113(5) Uani 1 1 d . . .
H39 H 0.1824 0.2733 0.3477 0.169 Uiso 1 1 calc R . .
H40 H 0.1051 0.2744 0.3556 0.169 Uiso 1 1 calc R . .
H41 H 0.1559 0.2519 0.3863 0.169 Uiso 1 1 calc R . .
C141 C 0.0988(5) 0.4155(13) 0.4015(4) 0.148(8) Uani 1 1 d . . .
H42 H 0.1030 0.4786 0.4068 0.222 Uiso 1 1 calc R . .
H43 H 0.1039 0.3811 0.4231 0.222 Uiso 1 1 calc R . .
H44 H 0.0553 0.4040 0.3914 0.222 Uiso 1 1 calc R . .
C142 C 0.1550(6) 0.4559(13) 0.3414(3) 0.130(6) Uani 1 1 d . . .
H45 H 0.1896 0.4375 0.3251 0.194 Uiso 1 1 calc R . .
H46 H 0.1641 0.5159 0.3498 0.194 Uiso 1 1 calc R . .
H47 H 0.1125 0.4550 0.3293 0.194 Uiso 1 1 calc R . .
C143 C 0.3414(5) 0.0278(7) 0.4735(3) 0.039(3) Uani 1 1 d . . .
C144 C 0.3792(6) 0.0537(7) 0.4394(3) 0.066(3) Uani 1 1 d . . .
H48 H 0.3530 0.0961 0.4259 0.099 Uiso 1 1 calc R . .
H49 H 0.3869 0.0007 0.4252 0.099 Uiso 1 1 calc R . .
H50 H 0.4214 0.0805 0.4456 0.099 Uiso 1 1 calc R . .
C145 C 0.3698(7) -0.0340(7) 0.4962(4) 0.095(5) Uani 1 1 d . . .
H51 H 0.4158 -0.0184 0.5004 0.142 Uiso 1 1 calc R . .
H52 H 0.3675 -0.0929 0.4855 0.142 Uiso 1 1 calc R . .
H53 H 0.3459 -0.0342 0.5185 0.142 Uiso 1 1 calc R . .
C146 C 0.2598(7) 0.0077(7) 0.4638(4) 0.084(5) Uani 1 1 d . . .
H54 H 0.2437 0.0530 0.4476 0.126 Uiso 1 1 calc R . .
H55 H 0.2339 0.0095 0.4855 0.126 Uiso 1 1 calc R . .
H56 H 0.2556 -0.0507 0.4530 0.126 Uiso 1 1 calc R . .
C147 C 0.4101(6) 0.4340(7) 0.3381(3) 0.061(3) Uani 1 1 d . . .
C148 C 0.3458(7) 0.4147(9) 0.3196(3) 0.100(5) Uani 1 1 d . . .
H57 H 0.3281 0.4696 0.3097 0.149 Uiso 1 1 calc R . .
H58 H 0.3143 0.3901 0.3363 0.149 Uiso 1 1 calc R . .
H59 H 0.3535 0.3720 0.3007 0.149 Uiso 1 1 calc R . .
C149 C 0.4621(9) 0.4861(9) 0.3171(4) 0.094(6) Uani 1 1 d . . .
H60 H 0.4422 0.5400 0.3076 0.141 Uiso 1 1 calc R . .
H61 H 0.4783 0.4494 0.2977 0.141 Uiso 1 1 calc R . .
H62 H 0.4987 0.5018 0.3325 0.141 Uiso 1 1 calc R . .
C150 C 0.4384(7) 0.3508(9) 0.3538(4) 0.103(5) Uani 1 1 d . . .
H63 H 0.4803 0.3644 0.3652 0.154 Uiso 1 1 calc R . .
H64 H 0.4454 0.3070 0.3352 0.154 Uiso 1 1 calc R . .
H65 H 0.4077 0.3269 0.3712 0.154 Uiso 1 1 calc R . .
C151 C 0.5898(5) 0.1868(6) 0.4402(3) 0.048(3) Uani 1 1 d . . .
C152 C 0.5715(5) 0.0877(6) 0.4375(4) 0.090(5) Uani 1 1 d . . .
H66 H 0.5489 0.0768 0.4152 0.135 Uiso 1 1 calc R . .
H67 H 0.5425 0.0717 0.4570 0.135 Uiso 1 1 calc R . .
H68 H 0.6115 0.0518 0.4385 0.135 Uiso 1 1 calc R . .
C153 C 0.6294(6) 0.2212(9) 0.4075(3) 0.090(4) Uani 1 1 d . . .
H69 H 0.6058 0.2058 0.3860 0.135 Uiso 1 1 calc R . .
H70 H 0.6730 0.1937 0.4072 0.135 Uiso 1 1 calc R . .
H71 H 0.6342 0.2856 0.4090 0.135 Uiso 1 1 calc R . .
C154 C 0.6255(6) 0.2034(7) 0.4752(4) 0.054(4) Uani 1 1 d . . .
H72 H 0.6369 0.2662 0.4771 0.082 Uiso 1 1 calc R . .
H73 H 0.6656 0.1678 0.4761 0.082 Uiso 1 1 calc R . .
H74 H 0.5966 0.1869 0.4947 0.082 Uiso 1 1 calc R . .
C1S C 0.4167(6) 0.7952(9) 0.3576(3) 0.202(9) Uani 1 1 d GDU . .
C2S C 0.3512(6) 0.7713(9) 0.3660(3) 0.192(9) Uani 1 1 d GDU . .
C3S C 0.3110(6) 0.7296(10) 0.3405(4) 0.232(10) Uani 1 1 d GDU . .
C4S C 0.3363(6) 0.7119(9) 0.3066(3) 0.210(10) Uani 1 1 d GDU . .
C5S C 0.4018(6) 0.7358(8) 0.2981(3) 0.191(9) Uani 1 1 d GDU . .
C6S C 0.4420(6) 0.7774(9) 0.3236(4) 0.204(9) Uani 1 1 d GDU . .
F1S F 0.4540(9) 0.8425(12) 0.3807(5) 0.348(11) Uani 1 1 d DU . .
F2S F 0.3232(6) 0.7919(9) 0.3976(3) 0.221(6) Uani 1 1 d DU . .
F3S F 0.2507(6) 0.7029(11) 0.3502(4) 0.282(8) Uani 1 1 d DU . .
F4S F 0.2993(8) 0.6673(13) 0.2837(4) 0.328(10) Uani 1 1 d DU . .
F5S F 0.4296(7) 0.7167(10) 0.2659(4) 0.258(8) Uani 1 1 d DU . .
F6S F 0.5026(6) 0.8041(12) 0.3131(5) 0.305(9) Uani 1 1 d DU . .

loop_
_atom_site_aniso_label
_atom_site_aniso_U_11
_atom_site_aniso_U_22
_atom_site_aniso_U_33
_atom_site_aniso_U_23
_atom_site_aniso_U_13
_atom_site_aniso_U_12
S1 0.080(2) 0.070(2) 0.082(3) -0.0179(19) -0.023(2) -0.0226(18)
N1 0.032(5) 0.061(5) 0.053(6) -0.001(5) -0.012(4) -0.020(4)
O1 0.037(4) 0.045(4) 0.036(4) -0.006(3) -0.010(3) -0.004(3)
O2 0.052(4) 0.050(4) 0.042(5) -0.023(3) -0.004(4) -0.001(3)
O3 0.054(6) 0.066(5) 0.029(6) -0.003(4) -0.019(4) 0.024(4)
O4 0.059(5) 0.079(5) 0.058(5) -0.014(4) -0.013(4) 0.004(4)
O5 0.049(4) 0.026(3) 0.060(5) -0.004(3) -0.015(4) 0.000(3)
O6 0.043(4) 0.045(4) 0.071(5) -0.016(4) -0.013(4) -0.011(3)
O7 0.041(6) 0.100(7) 0.031(6) 0.003(4) -0.005(5) -0.022(3)
O8 0.069(7) 0.080(6) 0.035(7) -0.018(4) -0.008(5) 0.007(4)
O9 0.045(4) 0.047(4) 0.060(5) -0.008(3) 0.007(4) 0.001(3)
O10 0.041(4) 0.036(4) 0.103(7) -0.022(4) 0.001(4) 0.001(3)
C1 0.055(7) 0.043(6) 0.031(7) -0.004(5) 0.000(5) -0.004(5)
C2 0.028(6) 0.040(6) 0.051(9) -0.001(6) -0.019(6) 0.003(5)
C3 0.021(6) 0.034(6) 0.035(8) -0.008(6) -0.008(5) -0.003(5)
C4 0.028(7) 0.044(5) 0.040(8) -0.006(6) 0.002(6) 0.000(5)
C5 0.050(8) 0.030(6) 0.019(6) -0.007(5) -0.017(5) 0.016(5)
C6 0.040(6) 0.052(6) 0.025(6) 0.005(5) 0.003(5) -0.004(5)
C7 0.030(6) 0.036(6) 0.023(7) -0.010(5) 0.003(5) 0.009(5)
C8 0.041(6) 0.009(5) 0.053(8) 0.006(5) -0.022(5) 0.001(4)
C9 0.044(8) 0.012(5) 0.047(8) 0.002(5) 0.024(6) -0.004(5)
C10 0.020(6) 0.017(5) 0.046(8) 0.006(5) -0.008(5) 0.001(4)
C11 0.025(6) 0.032(6) 0.054(9) 0.028(6) -0.019(6) -0.013(5)
C12 0.016(5) 0.047(7) 0.021(7) -0.012(5) 0.010(4) -0.010(5)
C13 0.004(6) 0.053(7) 0.036(9) -0.003(6) 0.006(6) -0.008(4)
C14 0.023(6) 0.047(6) 0.034(8) -0.011(6) -0.008(5) 0.014(5)
C15 0.026(6) 0.046(7) 0.032(8) 0.003(6) -0.016(5) 0.010(5)
C16 0.038(6) 0.041(6) 0.028(6) 0.000(5) -0.011(5) 0.013(5)
C17 0.067(9) 0.039(6) 0.029(7) 0.010(5) -0.006(6) 0.025(6)
C18 0.051(8) 0.016(5) 0.027(7) -0.009(5) 0.002(6) 0.002(5)
C19 0.041(9) 0.045(7) 0.011(7) 0.000(4) 0.016(6) 0.001(4)
C20 0.037(7) 0.020(5) 0.025(7) 0.004(5) 0.000(5) 0.008(5)
C21 0.039(7) 0.032(6) 0.046(8) -0.012(6) -0.003(6) -0.003(5)
C22 0.021(6) 0.045(6) 0.031(7) -0.023(5) 0.000(5) 0.007(5)
C23 0.026(6) 0.030(6) 0.029(7) 0.004(5) -0.005(5) 0.015(5)
C24 0.036(7) 0.017(5) 0.046(8) -0.001(5) -0.007(6) 0.016(5)
C25 0.038(6) 0.025(5) 0.023(6) 0.012(4) -0.001(5) 0.001(4)
C26 0.046(8) 0.021(6) 0.035(8) 0.015(5) 0.002(6) 0.012(5)
C27 0.040(7) 0.050(6) 0.011(6) 0.008(5) -0.002(5) 0.007(6)
C28 0.041(7) 0.040(6) 0.002(5) -0.001(4) 0.006(5) -0.006(5)
C29 0.051(8) 0.054(6) 0.020(7) -0.016(6) 0.021(6) -0.011(6)
C30 0.015(5) 0.076(7) 0.020(7) -0.008(6) 0.013(5) 0.004(5)
C31 0.063(9) 0.033(6) 0.037(8) 0.002(6) 0.027(7) 0.010(6)
C32 0.022(6) 0.030(6) 0.031(7) -0.004(5) 0.007(5) 0.010(5)
C33 0.061(8) 0.012(5) 0.024(7) -0.011(5) -0.004(6) 0.009(5)
C34 0.052(7) 0.027(5) 0.057(8) 0.013(5) -0.014(6) 0.016(5)
C35 0.041(8) 0.028(6) 0.073(10) 0.001(6) -0.008(7) 0.004(5)
C36 0.043(7) 0.036(7) 0.051(9) 0.023(6) 0.006(6) 0.006(5)
C37 0.050(8) 0.024(6) 0.053(8) 0.014(5) 0.012(6) 0.000(5)
C38 0.032(7) 0.053(6) 0.034(7) 0.011(6) 0.026(6) 0.009(6)
C39 0.031(6) 0.024(6) 0.046(8) -0.007(5) 0.013(5) 0.009(5)
C40 0.023(6) 0.028(5) 0.045(9) -0.002(6) -0.008(6) 0.010(5)
C41 0.022(6) 0.024(5) 0.041(8) -0.005(5) 0.000(5) 0.006(4)
C42 0.031(7) 0.041(7) 0.015(6) 0.008(5) -0.015(5) 0.008(5)
C43 0.066(9) 0.032(6) 0.067(9) 0.019(6) -0.056(7) -0.007(6)
C44 0.031(6) 0.011(5) 0.018(6) -0.008(4) -0.008(5) 0.000(4)
C45 0.063(9) 0.045(7) 0.013(7) 0.003(5) -0.012(6) -0.005(6)
C46 0.022(7) 0.060(8) 0.024(8) -0.006(5) 0.004(6) -0.006(5)
C47 0.044(7) 0.056(8) 0.015(6) -0.011(6) 0.005(5) 0.000(6)
C48 0.083(10) 0.048(7) 0.010(6) -0.018(5) -0.007(7) 0.025(7)
C49 0.057(9) 0.009(5) 0.064(10) -0.018(6) -0.012(7) -0.002(5)
C50 0.048(7) 0.004(5) 0.056(9) -0.012(5) 0.004(7) -0.006(4)
C51 0.071(10) 0.024(6) 0.044(9) -0.004(5) -0.016(7) -0.013(6)
C52 0.028(7) 0.034(6) 0.053(9) -0.013(6) -0.002(6) -0.022(5)
C53 0.036(7) 0.041(7) 0.055(9) 0.015(6) 0.000(6) -0.022(5)
C54 0.005(5) 0.057(8) 0.060(10) 0.017(7) 0.003(5) -0.005(5)
C55 0.034(7) 0.031(6) 0.027(7) -0.006(5) -0.005(5) -0.006(5)
C56 0.022(7) 0.047(8) 0.026(8) -0.008(5) -0.010(6) -0.013(4)
C57 0.049(9) 0.028(6) 0.036(9) -0.009(4) -0.018(7) -0.008(4)
C58 0.060(8) 0.007(5) 0.012(6) 0.000(4) -0.008(5) -0.003(5)
C59 0.032(7) 0.060(7) 0.069(9) -0.048(7) 0.004(7) -0.014(6)
C60 0.057(8) 0.029(6) 0.049(8) -0.014(5) 0.001(6) -0.024(5)
C61 0.045(8) 0.053(8) 0.056(10) -0.001(7) 0.000(7) -0.001(6)
C62 0.035(7) 0.118(11) 0.063(9) -0.025(8) 0.001(6) 0.019(7)
C63 0.087(11) 0.161(15) 0.090(12) -0.070(10) -0.010(8) -0.004(9)
C64 0.094(10) 0.100(9) 0.071(10) 0.042(8) -0.053(8) -0.017(8)
C65 0.064(9) 0.136(11) 0.086(11) 0.005(8) 0.020(8) 0.015(8)
C66 0.132(13) 0.023(6) 0.043(9) -0.004(6) 0.011(8) -0.001(7)
C67 0.080(9) 0.102(9) 0.051(9) -0.008(7) 0.022(7) -0.024(7)
C68 0.171(13) 0.013(6) 0.093(11) -0.005(6) -0.037(10) 0.041(7)
C69 0.043(8) 0.079(9) 0.077(11) -0.036(6) 0.017(7) -0.049(6)
C70 0.090(9) 0.085(8) 0.026(7) -0.008(6) 0.011(6) 0.000(7)
C71 0.084(10) 0.133(11) 0.073(10) -0.031(8) 0.028(8) -0.048(8)
C72 0.128(12) 0.075(9) 0.082(11) -0.003(8) 0.015(9) 0.019(8)
C73 0.047(9) 0.148(11) 0.022(8) -0.017(7) 0.012(6) -0.031(8)
C74 0.022(6) 0.044(6) 0.095(11) -0.046(6) -0.028(6) 0.026(5)
C75 0.047(9) 0.076(9) 0.155(18) 0.039(10) -0.003(10) 0.016(7)
C76 0.063(8) 0.060(8) 0.179(16) -0.033(9) 0.013(9) -0.003(6)
C77 0.124(12) 0.129(12) 0.106(13) 0.006(10) 0.086(11) 0.037(9)
S2 0.089(3) 0.078(2) 0.108(3) -0.026(2) -0.015(2) -0.031(2)
N2 0.051(6) 0.047(5) 0.063(6) -0.002(5) -0.004(5) -0.027(4)
O11 0.041(4) 0.045(4) 0.058(5) -0.005(4) 0.010(4) -0.005(3)
O12 0.053(5) 0.055(4) 0.049(5) -0.015(4) -0.009(4) 0.004(3)
O13 0.078(7) 0.045(5) 0.069(7) -0.006(4) -0.029(6) -0.010(4)
O14 0.053(5) 0.084(6) 0.056(5) -0.017(4) -0.015(4) 0.004(4)
O15 0.054(4) 0.019(3) 0.073(5) 0.001(3) -0.018(4) 0.000(3)
O16 0.060(5) 0.040(4) 0.072(6) -0.010(4) 0.000(4) -0.007(3)
O17 0.055(6) 0.056(5) 0.023(6) -0.006(3) -0.004(5) -0.012(3)
O18 0.044(6) 0.078(6) 0.047(7) -0.002(4) 0.011(5) 0.015(3)
O19 0.049(4) 0.040(4) 0.058(5) -0.004(3) -0.002(4) 0.012(3)
O20 0.047(4) 0.040(4) 0.074(5) -0.029(4) -0.002(4) -0.003(3)
C78 0.025(5) 0.035(5) 0.054(8) -0.009(5) 0.006(5) -0.009(4)
C79 0.022(6) 0.028(6) 0.047(8) -0.006(6) -0.001(5) 0.000(4)
C80 0.031(7) 0.067(7) 0.035(9) -0.005(7) -0.010(6) 0.012(6)
C81 0.038(8) 0.056(7) 0.030(8) 0.019(6) -0.019(6) -0.001(6)
C82 0.050(7) 0.035(6) 0.021(6) 0.004(5) 0.004(5) -0.005(5)
C83 0.033(6) 0.038(6) 0.065(8) -0.021(5) -0.008(6) -0.012(5)
C84 0.055(8) 0.013(5) 0.044(8) -0.008(5) -0.029(6) 0.008(5)
C85 0.041(6) 0.044(6) 0.029(7) -0.010(5) 0.008(5) 0.015(5)
C86 0.055(9) 0.020(5) 0.043(8) 0.009(5) 0.008(6) -0.003(5)
C87 0.049(8) 0.048(7) 0.039(8) 0.001(6) -0.003(6) -0.025(6)
C88 0.038(7) 0.028(6) 0.034(8) -0.020(5) 0.009(6) -0.013(5)
C89 0.027(6) 0.044(7) 0.057(9) 0.008(7) -0.009(6) -0.019(6)
C90 0.043(8) 0.053(7) 0.026(9) -0.012(6) 0.009(7) 0.013(6)
C91 0.021(6) 0.023(5) 0.047(8) 0.004(6) 0.005(5) 0.010(4)
C92 0.020(6) 0.030(6) 0.042(8) 0.014(6) -0.001(5) -0.005(5)
C93 0.051(7) 0.041(6) 0.040(7) 0.017(5) -0.006(5) 0.027(5)
C94 0.025(6) 0.025(5) 0.033(7) 0.004(5) -0.002(5) 0.010(4)
C95 0.041(8) 0.052(7) 0.022(7) 0.015(6) 0.003(6) 0.005(6)
C96 0.031(8) 0.034(6) 0.023(8) 0.017(4) 0.007(6) -0.001(4)
C97 0.036(7) 0.043(6) 0.024(7) -0.026(5) 0.000(5) 0.002(5)
C98 0.034(6) 0.020(5) 0.016(6) -0.007(4) 0.005(5) 0.013(5)
C99 0.022(6) 0.040(6) 0.032(7) -0.003(5) 0.009(5) 0.001(4)
C100 0.016(6) 0.050(7) 0.053(9) -0.030(6) -0.003(6) 0.008(5)
C101 0.048(8) 0.034(6) 0.015(7) -0.003(5) 0.000(6) 0.010(5)
C102 0.057(8) 0.023(5) 0.066(10) 0.013(6) -0.023(7) 0.018(5)
C103 0.048(8) 0.027(6) 0.034(8) 0.003(5) -0.006(6) -0.018(5)
C104 0.049(8) 0.012(5) 0.042(8) 0.009(5) 0.003(6) -0.014(5)
C105 0.029(7) 0.032(6) 0.068(10) 0.015(6) 0.017(6) -0.011(5)
C106 0.045(8) 0.037(6) 0.051(8) 0.019(6) 0.027(6) 0.005(6)
C107 0.051(7) 0.038(6) 0.042(8) -0.006(6) 0.021(6) 0.002(6)
C108 0.028(6) 0.022(5) 0.037(8) -0.016(5) -0.007(5) 0.015(5)
C109 0.039(8) 0.034(7) 0.096(12) -0.026(7) 0.003(7) 0.026(6)
C110 0.050(8) 0.018(5) 0.038(8) -0.002(5) -0.003(6) 0.015(5)
C111 0.044(7) 0.019(5) 0.051(8) -0.008(5) 0.011(5) -0.001(4)
C112 0.048(8) 0.011(5) 0.045(8) 0.014(5) 0.010(6) -0.003(5)
C113 0.039(7) 0.020(5) 0.026(7) 0.011(5) 0.006(5) -0.006(5)
C114 0.044(7) 0.027(6) 0.037(7) 0.004(5) 0.023(6) -0.005(5)
C115 0.031(6) 0.036(6) 0.038(7) -0.011(6) 0.005(5) -0.010(5)
C116 0.025(6) 0.042(7) 0.044(8) -0.004(5) 0.019(5) 0.001(5)
C117 0.019(6) 0.064(8) 0.038(9) -0.025(7) 0.007(6) -0.013(6)
C118 0.023(6) 0.042(7) 0.056(9) -0.001(7) -0.006(6) 0.007(5)
C119 0.019(6) 0.027(6) 0.074(10) -0.001(6) -0.006(6) 0.002(5)
C120 0.044(7) 0.028(5) 0.024(6) -0.003(5) -0.002(5) 0.014(5)
C121 0.054(9) 0.077(10) 0.027(8) 0.014(7) -0.007(6) 0.018(7)
C122 0.059(8) 0.021(5) 0.023(7) 0.011(5) 0.003(6) 0.002(5)
C123 0.056(9) 0.034(7) 0.019(8) 0.001(4) 0.003(7) -0.007(5)
C124 0.052(8) 0.042(7) 0.027(7) -0.020(6) 0.003(6) 0.006(6)
C125 0.026(6) 0.018(5) 0.045(8) -0.014(5) 0.005(5) 0.000(5)
C126 0.041(7) 0.032(6) 0.030(8) -0.020(5) 0.007(5) 0.008(5)
C127 0.069(10) 0.021(6) 0.059(10) -0.009(6) 0.000(8) 0.013(6)
C128 0.042(8) 0.015(5) 0.058(9) -0.002(5) 0.021(7) -0.006(5)
C129 0.067(9) 0.022(6) 0.037(8) 0.009(5) -0.007(7) -0.018(6)
C130 0.027(6) 0.021(5) 0.046(8) -0.004(5) 0.008(6) -0.009(4)
C131 0.023(6) 0.036(7) 0.052(9) 0.002(6) 0.000(5) -0.012(5)
C132 0.013(6) 0.034(6) 0.072(10) -0.004(6) -0.002(6) -0.007(5)
C133 0.042(9) 0.024(6) 0.039(9) -0.012(4) -0.012(7) 0.000(4)
C134 0.040(8) 0.040(7) 0.020(8) 0.002(5) -0.014(6) 0.000(5)
C135 0.041(8) 0.059(8) 0.046(8) -0.034(7) -0.008(6) 0.009(6)
C136 0.057(8) 0.029(6) 0.007(5) 0.004(5) -0.018(5) -0.009(5)
C137 0.035(6) 0.029(6) 0.062(9) -0.009(6) -0.020(6) 0.000(5)
C138 0.037(7) 0.043(6) 0.030(7) -0.006(5) -0.003(5) -0.013(5)
C139 0.041(7) 0.110(10) 0.048(8) -0.009(7) -0.022(6) 0.000(6)
C140 0.119(12) 0.100(11) 0.120(14) -0.039(9) -0.034(10) -0.028(9)
C141 0.044(8) 0.32(2) 0.084(12) -0.066(13) 0.001(8) 0.052(11)
C142 0.077(10) 0.290(19) 0.022(8) -0.010(11) -0.015(7) 0.064(12)
C143 0.052(7) 0.021(5) 0.044(8) -0.025(6) 0.007(6) -0.013(5)
C144 0.083(9) 0.061(8) 0.054(9) -0.018(6) 0.005(7) -0.005(6)
C145 0.175(15) 0.032(7) 0.077(11) 0.004(7) -0.016(10) -0.025(8)
C146 0.059(9) 0.112(11) 0.080(11) -0.046(8) 0.030(8) -0.032(7)
C147 0.072(8) 0.061(7) 0.049(8) -0.012(6) 0.012(7) 0.001(6)
C148 0.124(12) 0.122(11) 0.053(9) 0.001(8) -0.028(9) -0.049(9)
C149 0.097(14) 0.152(13) 0.033(10) 0.000(8) 0.021(9) -0.035(9)
C150 0.093(10) 0.133(13) 0.082(11) -0.045(9) 0.014(8) 0.021(9)
C151 0.048(7) 0.040(6) 0.054(8) -0.007(5) 0.002(6) 0.023(5)
C152 0.060(8) 0.049(7) 0.160(14) -0.056(8) 0.014(8) 0.014(6)
C153 0.093(10) 0.115(11) 0.063(10) -0.006(8) 0.029(8) 0.041(8)
C154 0.072(9) 0.031(6) 0.061(9) 0.007(6) -0.031(7) -0.002(6)
C1S 0.162(18) 0.31(2) 0.136(18) -0.042(18) -0.003(16) 0.032(18)
C2S 0.22(2) 0.243(19) 0.112(17) -0.012(15) 0.002(17) 0.099(18)
C3S 0.19(2) 0.34(2) 0.16(2) 0.04(2) -0.011(19) 0.05(2)
C4S 0.172(19) 0.33(2) 0.133(19) 0.00(2) -0.015(17) 0.059(19)
C5S 0.24(2) 0.210(18) 0.120(17) 0.046(14) 0.010(16) 0.155(17)
C6S 0.169(18) 0.30(2) 0.143(19) 0.047(18) 0.029(16) 0.065(18)
F1S 0.41(2) 0.38(2) 0.250(19) -0.089(16) -0.165(18) 0.167(19)
F2S 0.257(15) 0.261(14) 0.147(12) 0.025(11) 0.008(11) 0.116(12)
F3S 0.155(12) 0.40(2) 0.289(19) 0.098(17) 0.024(12) 0.031(14)
F4S 0.35(2) 0.43(2) 0.207(17) -0.053(16) -0.117(15) 0.102(18)
F5S 0.306(19) 0.286(17) 0.180(15) 0.005(12) 0.059(13) 0.150(14)
F6S 0.153(12) 0.44(2) 0.32(2) 0.094(18) 0.049(13) 0.076(15)

loop_
_atom_type_symbol
_atom_type_description
_atom_type_scat_dispersion_real
_atom_type_scat_dispersion_imag
_atom_type_scat_source
C C 0.0033 0.0016 'International Tables Vol C Tables 4.2.6.8 and 6.1.1.4'
H H 0.0000 0.0000 'International Tables Vol C Tables 4.2.6.8 and 6.1.1.4'
N N 0.0061 0.0033 'International Tables Vol C Tables 4.2.6.8 and 6.1.1.4'
O O 0.0106 0.0060 'International Tables Vol C Tables 4.2.6.8 and 6.1.1.4'
F F 0.0171 0.0103 'International Tables Vol C Tables 4.2.6.8 and 6.1.1.4'
S S 0.1246 0.1234 'International Tables Vol C Tables 4.2.6.8 and 6.1.1.4'

loop_
_geom_angle_atom_site_label_1
_geom_angle_atom_site_label_2
_geom_angle_atom_site_label_3
_geom_angle
_geom_angle_site_symmetry_1
_geom_angle_site_symmetry_3
_geom_angle_publ_flag
C61 N1 C1 135.1(11) . . ?
C1 O1 C6 118.4(7) . . ?
C6 O2 H1 109.5 . . ?
C4 O3 O4 103.2(7) . . ?
C62 O4 O3 108.4(7) . . ?
C8 O5 O6 104.5(5) . . ?
C66 O6 O5 109.2(8) . . ?
O8 O7 C19 105.2(9) . . ?
O7 O8 C70 102.3(9) . . ?
C22 O9 O10 106.8(6) . . ?
C74 O10 O9 107.9(6) . . ?
O1 C1 N1 103.5(7) . . ?
O1 C1 C10 119.8(8) . . ?
N1 C1 C10 109.6(8) . . ?
O1 C1 C2 116.7(8) . . ?
N1 C1 C2 106.7(8) . . ?
C10 C1 C2 100.1(8) . . ?
C3 C2 C12 117.8(9) . . ?
C3 C2 C1 134.8(11) . . ?
C12 C2 C1 104.3(9) . . ?
C2 C3 C15 117.3(11) . . ?
C2 C3 C4 125.8(9) . . ?
C15 C3 C4 110.8(10) . . ?
O3 C4 C5 115.7(9) . . ?
O3 C4 C17 106.3(9) . . ?
C5 C4 C17 107.9(9) . . ?
O3 C4 C3 115.2(9) . . ?
C5 C4 C3 111.6(10) . . ?
C17 C4 C3 98.2(9) . . ?
C20 C5 C4 124.9(9) . . ?
C20 C5 C6 104.7(8) . . ?
C4 C5 C6 130.0(10) . . ?
O2 C6 O1 101.3(7) . . ?
O2 C6 C5 106.0(7) . . ?
O1 C6 C5 119.1(8) . . ?
O2 C6 C7 106.4(7) . . ?
O1 C6 C7 121.6(8) . . ?
C5 C6 C7 101.1(8) . . ?
C21 C7 C8 124.8(10) . . ?
C21 C7 C6 104.3(9) . . ?
C8 C7 C6 127.7(9) . . ?
O5 C8 C7 116.3(8) . . ?
O5 C8 C24 107.4(7) . . ?
C7 C8 C24 105.5(8) . . ?
O5 C8 C9 111.4(7) . . ?
C7 C8 C9 112.9(8) . . ?
C24 C8 C9 101.8(8) . . ?
C10 C9 C26 118.6(10) . . ?
C10 C9 C8 128.5(11) . . ?
C26 C9 C8 108.0(9) . . ?
C11 C10 C9 118.9(10) . . ?
C11 C10 C1 105.0(8) . . ?
C9 C10 C1 133.5(11) . . ?
C10 C11 C28 123.7(10) . . ?
C10 C11 C12 112.0(9) . . ?
C28 C11 C12 115.0(9) . . ?
C13 C12 C2 122.3(10) . . ?
C13 C12 C11 122.3(10) . . ?
C2 C12 C11 102.8(9) . . ?
C12 C13 C14 120.7(12) . . ?
C12 C13 C30 120.1(11) . . ?
C14 C13 C30 111.1(10) . . ?
C13 C14 C15 119.2(10) . . ?
C13 C14 C32 108.9(10) . . ?
C15 C14 C32 118.2(10) . . ?
C14 C15 C3 122.4(10) . . ?
C14 C15 C16 120.9(10) . . ?
C3 C15 C16 108.3(10) . . ?
C34 C16 C17 122.2(10) . . ?
C34 C16 C15 118.6(9) . . ?
C17 C16 C15 108.5(9) . . ?
C18 C17 C16 119.9(10) . . ?
C18 C17 C4 123.3(9) . . ?
C16 C17 C4 111.8(10) . . ?
C17 C18 C36 117.6(10) . . ?
C17 C18 C19 121.9(9) . . ?
C36 C18 C19 108.5(10) . . ?
C20 C19 C38 113.6(10) . . ?
C20 C19 C18 111.8(10) . . ?
C38 C19 C18 104.2(8) . . ?
C20 C19 O7 111.0(8) . . ?
C38 C19 O7 105.2(9) . . ?
C18 C19 O7 110.7(9) . . ?
C5 C20 C21 109.5(9) . . ?
C5 C20 C19 124.7(9) . . ?
C21 C20 C19 121.2(10) . . ?
C7 C21 C20 110.9(10) . . ?
C7 C21 C22 125.4(11) . . ?
C20 C21 C22 121.1(9) . . ?
O9 C22 C21 113.7(8) . . ?
O9 C22 C39 103.7(7) . . ?
C21 C22 C39 112.3(8) . . ?
O9 C22 C23 115.5(8) . . ?
C21 C22 C23 109.1(9) . . ?
C39 C22 C23 102.0(8) . . ?
C24 C23 C41 120.4(10) . . ?
C24 C23 C22 122.4(10) . . ?
C41 C23 C22 108.3(8) . . ?
C23 C24 C25 121.0(9) . . ?
C23 C24 C8 127.0(11) . . ?
C25 C24 C8 105.5(9) . . ?
C26 C25 C43 123.8(10) . . ?
C26 C25 C24 108.7(9) . . ?
C43 C25 C24 117.5(10) . . ?
C27 C26 C25 117.8(11) . . ?
C27 C26 C9 123.7(10) . . ?
C25 C26 C9 112.6(10) . . ?
C26 C27 C28 119.4(10) . . ?
C26 C27 C45 121.9(11) . . ?
C28 C27 C45 102.9(9) . . ?
C27 C28 C29 114.2(9) . . ?
C27 C28 C11 115.0(9) . . ?
C29 C28 C11 119.1(9) . . ?
C30 C29 C28 119.7(11) . . ?
C30 C29 C46 125.8(11) . . ?
C28 C29 C46 101.2(9) . . ?
C29 C30 C13 123.4(11) . . ?
C29 C30 C31 113.2(11) . . ?
C13 C30 C31 109.4(10) . . ?
C48 C31 C30 126.2(11) . . ?
C48 C31 C32 117.8(11) . . ?
C30 C31 C32 103.3(10) . . ?
C33 C32 C14 118.8(10) . . ?
C33 C32 C31 120.6(10) . . ?
C14 C32 C31 107.1(9) . . ?
C32 C33 C34 123.4(10) . . ?
C32 C33 C50 117.7(10) . . ?
C34 C33 C50 107.5(10) . . ?
C16 C34 C33 120.1(9) . . ?
C16 C34 C35 116.7(9) . . ?
C33 C34 C35 111.7(10) . . ?
C36 C35 C51 125.9(11) . . ?
C36 C35 C34 117.8(11) . . ?
C51 C35 C34 101.8(11) . . ?
C35 C36 C18 125.4(11) . . ?
C35 C36 C37 117.5(12) . . ?
C18 C36 C37 109.2(10) . . ?
C53 C37 C38 122.0(10) . . ?
C53 C37 C36 119.9(11) . . ?
C38 C37 C36 106.8(10) . . ?
C39 C38 C37 119.0(12) . . ?
C39 C38 C19 122.9(11) . . ?
C37 C38 C19 110.4(9) . . ?
C38 C39 C40 119.5(9) . . ?
C38 C39 C22 122.7(11) . . ?
C40 C39 C22 111.5(9) . . ?
C54 C40 C41 121.7(12) . . ?
C54 C40 C39 121.7(10) . . ?
C41 C40 C39 105.5(9) . . ?
C42 C41 C23 121.1(9) . . ?
C42 C41 C40 115.9(9) . . ?
C23 C41 C40 110.7(10) . . ?
C41 C42 C56 120.4(10) . . ?
C41 C42 C43 119.4(10) . . ?
C56 C42 C43 109.0(10) . . ?
C25 C43 C42 120.2(11) . . ?
C25 C43 C44 117.1(10) . . ?
C42 C43 C44 110.3(8) . . ?
C45 C44 C43 121.3(9) . . ?
C45 C44 C57 121.5(9) . . ?
C43 C44 C57 103.8(10) . . ?
C46 C45 C44 121.0(10) . . ?
C46 C45 C27 111.3(11) . . ?
C44 C45 C27 117.2(10) . . ?
C47 C46 C45 123.2(12) . . ?
C47 C46 C29 115.9(11) . . ?
C45 C46 C29 110.3(10) . . ?
C46 C47 C58 117.2(10) . . ?
C46 C47 C48 122.4(11) . . ?
C58 C47 C48 106.5(10) . . ?
C31 C48 C49 123.8(11) . . ?
C31 C48 C47 116.0(12) . . ?
C49 C48 C47 108.7(12) . . ?
C50 C49 C48 118.8(11) . . ?
C50 C49 C59 123.4(13) . . ?
C48 C49 C59 109.3(11) . . ?
C49 C50 C51 117.6(11) . . ?
C49 C50 C33 120.9(11) . . ?
C51 C50 C33 107.2(11) . . ?
C52 C51 C50 122.0(11) . . ?
C52 C51 C35 113.4(11) . . ?
C50 C51 C35 111.8(11) . . ?
C53 C52 C51 124.2(11) . . ?
C53 C52 C60 106.4(10) . . ?
C51 C52 C60 116.8(11) . . ?
C52 C53 C37 118.9(11) . . ?
C52 C53 C54 109.7(12) . . ?
C37 C53 C54 118.1(10) . . ?
C40 C54 C53 119.7(12) . . ?
C40 C54 C55 119.5(10) . . ?
C53 C54 C55 110.5(10) . . ?
C56 C55 C60 123.8(11) . . ?
C56 C55 C54 117.5(10) . . ?
C60 C55 C54 104.3(10) . . ?
C55 C56 C42 125.0(13) . . ?
C55 C56 C57 117.5(10) . . ?
C42 C56 C57 105.8(9) . . ?
C58 C57 C56 120.7(10) . . ?
C58 C57 C44 114.9(11) . . ?
C56 C57 C44 111.0(9) . . ?
C57 C58 C47 122.2(9) . . ?
C57 C58 C59 119.7(10) . . ?
C47 C58 C59 105.4(9) . . ?
C60 C59 C49 121.0(13) . . ?
C60 C59 C58 116.3(10) . . ?
C49 C59 C58 110.1(10) . . ?
C59 C60 C55 121.7(11) . . ?
C59 C60 C52 119.1(11) . . ?
C55 C60 C52 109.0(9) . . ?
N1 C61 S1 171.4(12) . . ?
O4 C62 C65 111.1(10) . . ?
O4 C62 C64 109.5(9) . . ?
C65 C62 C64 111.9(11) . . ?
O4 C62 C63 100.8(9) . . ?
C65 C62 C63 110.7(11) . . ?
C64 C62 C63 112.3(12) . . ?
C62 C63 H2 109.5 . . ?
C62 C63 H3 109.5 . . ?
H2 C63 H3 109.5 . . ?
C62 C63 H4 109.5 . . ?
H2 C63 H4 109.5 . . ?
H3 C63 H4 109.5 . . ?
C62 C64 H5 109.5 . . ?
C62 C64 H6 109.5 . . ?
H5 C64 H6 109.5 . . ?
C62 C64 H7 109.5 . . ?
H5 C64 H7 109.5 . . ?
H6 C64 H7 109.5 . . ?
C62 C65 H8 109.5 . . ?
C62 C65 H9 109.5 . . ?
H8 C65 H9 109.5 . . ?
C62 C65 H10 109.5 . . ?
H8 C65 H10 109.5 . . ?
H9 C65 H10 109.5 . . ?
C69 C66 O6 105.1(11) . . ?
C69 C66 C67 107.4(12) . . ?
O6 C66 C67 111.0(9) . . ?
C69 C66 C68 112.8(11) . . ?
O6 C66 C68 107.8(10) . . ?
C67 C66 C68 112.5(11) . . ?
C66 C67 H11 109.5 . . ?
C66 C67 H12 109.5 . . ?
H11 C67 H12 109.5 . . ?
C66 C67 H13 109.5 . . ?
H11 C67 H13 109.5 . . ?
H12 C67 H13 109.5 . . ?
C66 C68 H14 109.5 . . ?
C66 C68 H15 109.5 . . ?
H14 C68 H15 109.5 . . ?
C66 C68 H16 109.5 . . ?
H14 C68 H16 109.5 . . ?
H15 C68 H16 109.5 . . ?
C66 C69 H17 109.5 . . ?
C66 C69 H18 109.5 . . ?
H17 C69 H18 109.5 . . ?
C66 C69 H19 109.5 . . ?
H17 C69 H19 109.5 . . ?
H18 C69 H19 109.5 . . ?
C72 C70 O8 113.4(9) . . ?
C72 C70 C73 116.3(11) . . ?
O8 C70 C73 108.2(9) . . ?
C72 C70 C71 111.3(11) . . ?
O8 C70 C71 96.7(9) . . ?
C73 C70 C71 109.2(10) . . ?
C70 C71 H20 109.5 . . ?
C70 C71 H21 109.5 . . ?
H20 C71 H21 109.5 . . ?
C70 C71 H22 109.5 . . ?
H20 C71 H22 109.5 . . ?
H21 C71 H22 109.5 . . ?
C70 C72 H23 109.5 . . ?
C70 C72 H24 109.5 . . ?
H23 C72 H24 109.5 . . ?
C70 C72 H25 109.5 . . ?
H23 C72 H25 109.5 . . ?
H24 C72 H25 109.5 . . ?
C70 C73 H26 109.5 . . ?
C70 C73 H27 109.5 . . ?
H26 C73 H27 109.5 . . ?
C70 C73 H28 109.5 . . ?
H26 C73 H28 109.5 . . ?
H27 C73 H28 109.5 . . ?
C76 C74 O10 106.0(9) . . ?
C76 C74 C75 116.4(11) . . ?
O10 C74 C75 111.9(9) . . ?
C76 C74 C77 110.6(10) . . ?
O10 C74 C77 107.7(10) . . ?
C75 C74 C77 104.1(11) . . ?
C74 C75 H29 109.5 . . ?
C74 C75 H30 109.5 . . ?
H29 C75 H30 109.5 . . ?
C74 C75 H31 109.5 . . ?
H29 C75 H31 109.5 . . ?
H30 C75 H31 109.5 . . ?
C74 C76 H32 109.5 . . ?
C74 C76 H33 109.5 . . ?
H32 C76 H33 109.5 . . ?
C74 C76 H34 109.5 . . ?
H32 C76 H34 109.5 . . ?
H33 C76 H34 109.5 . . ?
C74 C77 H35 109.5 . . ?
C74 C77 H36 109.5 . . ?
H35 C77 H36 109.5 . . ?
C74 C77 H37 109.5 . . ?
H35 C77 H37 109.5 . . ?
H36 C77 H37 109.5 . . ?
C138 N2 C78 139.7(10) . . ?
C83 O11 C78 118.9(7) . . ?
C83 O12 H38 109.5 . . ?
C81 O13 O14 104.1(7) . . ?
C139 O14 O13 106.7(8) . . ?
C85 O15 O16 103.2(6) . . ?
C143 O16 O15 105.3(6) . . ?
C96 O17 O18 104.9(10) . . ?
O17 O18 C147 109.6(8) . . ?
C99 O19 O20 106.7(6) . . ?
C151 O20 O19 105.7(6) . . ?
O11 C78 N2 103.8(7) . . ?
O11 C78 C79 121.1(9) . . ?
N2 C78 C79 106.0(7) . . ?
O11 C78 C87 117.5(8) . . ?
N2 C78 C87 106.6(8) . . ?
C79 C78 C87 100.7(8) . . ?
C80 C79 C89 123.1(10) . . ?
C80 C79 C78 128.1(11) . . ?
C89 C79 C78 104.5(10) . . ?
C79 C80 C92 116.1(11) . . ?
C79 C80 C81 133.7(11) . . ?
C92 C80 C81 106.6(11) . . ?
O13 C81 C82 112.4(10) . . ?
O13 C81 C94 107.2(8) . . ?
C82 C81 C94 109.5(10) . . ?
O13 C81 C80 115.4(10) . . ?
C82 C81 C80 108.3(9) . . ?
C94 C81 C80 103.6(10) . . ?
C97 C82 C81 122.2(9) . . ?
C97 C82 C83 102.6(9) . . ?
C81 C82 C83 134.3(10) . . ?
O11 C83 O12 101.5(7) . . ?
O11 C83 C84 118.5(9) . . ?
O12 C83 C84 108.4(8) . . ?
O11 C83 C82 117.4(8) . . ?
O12 C83 C82 106.3(8) . . ?
C84 C83 C82 104.1(7) . . ?
C98 C84 C85 120.6(10) . . ?
C98 C84 C83 104.3(9) . . ?
C85 C84 C83 133.0(11) . . ?
C84 C85 O15 118.4(8) . . ?
C84 C85 C101 111.6(9) . . ?
O15 C85 C101 105.4(8) . . ?
C84 C85 C86 110.9(9) . . ?
O15 C85 C86 108.9(8) . . ?
C101 C85 C86 99.9(9) . . ?
C87 C86 C103 116.7(11) . . ?
C87 C86 C85 131.6(12) . . ?
C103 C86 C85 109.0(10) . . ?
C86 C87 C88 122.9(11) . . ?
C86 C87 C78 130.4(12) . . ?
C88 C87 C78 100.8(10) . . ?
C105 C88 C89 119.9(10) . . ?
C105 C88 C87 119.9(12) . . ?
C89 C88 C87 109.6(11) . . ?
C88 C89 C79 110.8(11) . . ?
C88 C89 C90 119.5(12) . . ?
C79 C89 C90 121.0(11) . . ?
C89 C90 C107 120.7(11) . . ?
C89 C90 C91 116.4(11) . . ?
C107 C90 C91 106.5(10) . . ?
C92 C91 C109 125.7(11) . . ?
C92 C91 C90 119.5(9) . . ?
C109 C91 C90 104.8(11) . . ?
C91 C92 C93 118.2(10) . . ?
C91 C92 C80 123.0(10) . . ?
C93 C92 C80 108.2(10) . . ?
C94 C93 C92 110.4(9) . . ?
C94 C93 C111 120.1(9) . . ?
C92 C93 C111 120.6(9) . . ?
C95 C94 C93 119.9(10) . . ?
C95 C94 C81 124.7(9) . . ?
C93 C94 C81 107.7(9) . . ?
C94 C95 C113 121.2(10) . . ?
C94 C95 C96 124.3(10) . . ?
C113 C95 C96 108.8(10) . . ?
O17 C96 C97 118.1(9) . . ?
O17 C96 C95 120.3(9) . . ?
C97 C96 C95 103.7(10) . . ?
O17 C96 C115 107.1(10) . . ?
C97 C96 C115 106.0(9) . . ?
C95 C96 C115 99.3(9) . . ?
C82 C97 C96 126.6(10) . . ?
C82 C97 C98 109.3(9) . . ?
C96 C97 C98 122.8(9) . . ?
C84 C98 C99 126.7(9) . . ?
C84 C98 C97 109.0(9) . . ?
C99 C98 C97 120.8(9) . . ?
C98 C99 C100 110.8(8) . . ?
C98 C99 O19 111.7(8) . . ?
C100 C99 O19 116.6(8) . . ?
C98 C99 C116 111.6(8) . . ?
C100 C99 C116 101.8(9) . . ?
O19 C99 C116 103.6(7) . . ?
C101 C100 C118 117.5(11) . . ?
C101 C100 C99 121.0(10) . . ?
C118 C100 C99 109.9(10) . . ?
C102 C101 C100 118.9(10) . . ?
C102 C101 C85 112.6(10) . . ?
C100 C101 C85 123.5(10) . . ?
C101 C102 C120 127.2(11) . . ?
C101 C102 C103 111.8(10) . . ?
C120 C102 C103 112.5(11) . . ?
C104 C103 C102 123.9(10) . . ?
C104 C103 C86 120.1(10) . . ?
C102 C103 C86 103.3(10) . . ?
C103 C104 C122 117.7(10) . . ?
C103 C104 C105 116.2(10) . . ?
C122 C104 C105 113.8(9) . . ?
C88 C105 C106 127.3(11) . . ?
C88 C105 C104 123.0(11) . . ?
C106 C105 C104 99.4(10) . . ?
C107 C106 C123 114.3(10) . . ?
C107 C106 C105 116.5(12) . . ?
C123 C106 C105 116.6(9) . . ?
C108 C107 C106 125.3(11) . . ?
C108 C107 C90 108.0(10) . . ?
C106 C107 C90 115.8(10) . . ?
C109 C108 C107 108.6(10) . . ?
C109 C108 C125 122.4(11) . . ?
C107 C108 C125 116.9(10) . . ?
C108 C109 C91 111.7(11) . . ?
C108 C109 C110 116.7(11) . . ?
C91 C109 C110 118.2(12) . . ?
C127 C110 C109 121.9(11) . . ?
C127 C110 C111 108.2(11) . . ?
C109 C110 C111 116.7(10) . . ?
C112 C111 C93 119.5(9) . . ?
C112 C111 C110 106.1(10) . . ?
C93 C111 C110 120.6(9) . . ?
C111 C112 C113 120.4(10) . . ?
C111 C112 C128 110.3(10) . . ?
C113 C112 C128 116.8(10) . . ?
C114 C113 C112 120.2(10) . . ?
C114 C113 C95 110.2(9) . . ?
C112 C113 C95 118.5(10) . . ?
C130 C114 C113 121.6(10) . . ?
C130 C114 C115 119.8(10) . . ?
C113 C114 C115 109.1(10) . . ?
C116 C115 C114 119.9(11) . . ?
C116 C115 C96 125.6(10) . . ?
C114 C115 C96 108.6(9) . . ?
C115 C116 C117 122.8(11) . . ?
C115 C116 C99 123.0(11) . . ?
C117 C116 C99 107.8(10) . . ?
C116 C117 C118 111.4(10) . . ?
C116 C117 C131 118.2(12) . . ?
C118 C117 C131 120.7(12) . . ?
C119 C118 C117 122.0(11) . . ?
C119 C118 C100 121.9(11) . . ?
C117 C118 C100 107.6(12) . . ?
C118 C119 C120 120.7(10) . . ?
C118 C119 C133 122.4(11) . . ?
C120 C119 C133 102.7(10) . . ?
C102 C120 C121 124.8(11) . . ?
C102 C120 C119 113.3(10) . . ?
C121 C120 C119 107.8(9) . . ?
C122 C121 C134 119.5(11) . . ?
C122 C121 C120 119.0(11) . . ?
C134 C121 C120 111.2(11) . . ?
C121 C122 C104 121.5(11) . . ?
C121 C122 C123 119.6(10) . . ?
C104 C122 C123 105.7(10) . . ?
C106 C123 C124 123.7(10) . . ?
C106 C123 C122 104.3(9) . . ?
C124 C123 C122 116.2(11) . . ?
C135 C124 C125 110.8(11) . . ?
C135 C124 C123 121.5(11) . . ?
C125 C124 C123 116.3(11) . . ?
C124 C125 C108 123.1(9) . . ?
C124 C125 C126 107.4(10) . . ?
C108 C125 C126 118.2(10) . . ?
C127 C126 C125 120.5(11) . . ?
C127 C126 C136 117.8(10) . . ?
C125 C126 C136 106.2(9) . . ?
C126 C127 C110 119.9(12) . . ?
C126 C127 C128 121.7(12) . . ?
C110 C127 C128 109.2(12) . . ?
C129 C128 C127 119.1(12) . . ?
C129 C128 C112 122.0(10) . . ?
C127 C128 C112 106.2(10) . . ?
C128 C129 C137 121.2(12) . . ?
C128 C129 C130 118.8(11) . . ?
C137 C129 C130 109.0(10) . . ?
C114 C130 C129 120.6(10) . . ?
C114 C130 C131 119.0(9) . . ?
C129 C130 C131 108.0(10) . . ?
C117 C131 C130 120.0(11) . . ?
C117 C131 C132 119.9(10) . . ?
C130 C131 C132 106.1(9) . . ?
C137 C132 C131 110.0(10) . . ?
C137 C132 C133 117.9(11) . . ?
C131 C132 C133 119.2(9) . . ?
C134 C133 C132 120.1(9) . . ?
C134 C133 C119 112.5(10) . . ?
C132 C133 C119 115.7(12) . . ?
C135 C134 C121 123.1(13) . . ?
C135 C134 C133 119.3(11) . . ?
C121 C134 C133 105.7(10) . . ?
C124 C135 C134 119.9(11) . . ?
C124 C135 C136 111.4(11) . . ?
C134 C135 C136 118.5(11) . . ?
C137 C136 C135 124.8(10) . . ?
C137 C136 C126 118.5(9) . . ?
C135 C136 C126 104.2(9) . . ?
C136 C137 C132 119.3(10) . . ?
C136 C137 C129 121.6(10) . . ?
C132 C137 C129 106.9(10) . . ?
N2 C138 S2 175.9(10) . . ?
O14 C139 C141 107.7(9) . . ?
O14 C139 C140 102.0(9) . . ?
C141 C139 C140 111.9(12) . . ?
O14 C139 C142 107.9(9) . . ?
C141 C139 C142 111.0(11) . . ?
C140 C139 C142 115.5(11) . . ?
C139 C140 H39 109.5 . . ?
C139 C140 H40 109.5 . . ?
H39 C140 H40 109.5 . . ?
C139 C140 H41 109.5 . . ?
H39 C140 H41 109.5 . . ?
H40 C140 H41 109.5 . . ?
C139 C141 H42 109.5 . . ?
C139 C141 H43 109.5 . . ?
H42 C141 H43 109.5 . . ?
C139 C141 H44 109.5 . . ?
H42 C141 H44 109.5 . . ?
H43 C141 H44 109.5 . . ?
C139 C142 H45 109.5 . . ?
C139 C142 H46 109.5 . . ?
H45 C142 H46 109.5 . . ?
C139 C142 H47 109.5 . . ?
H45 C142 H47 109.5 . . ?
H46 C142 H47 109.5 . . ?
C145 C143 O16 111.4(10) . . ?
C145 C143 C144 118.6(10) . . ?
O16 C143 C144 106.2(8) . . ?
C145 C143 C146 114.2(10) . . ?
O16 C143 C146 93.4(7) . . ?
C144 C143 C146 109.8(10) . . ?
C143 C144 H48 109.5 . . ?
C143 C144 H49 109.5 . . ?
H48 C144 H49 109.5 . . ?
C143 C144 H50 109.5 . . ?
H48 C144 H50 109.5 . . ?
H49 C144 H50 109.5 . . ?
C143 C145 H51 109.5 . . ?
C143 C145 H52 109.5 . . ?
H51 C145 H52 109.5 . . ?
C143 C145 H53 109.5 . . ?
H51 C145 H53 109.5 . . ?
H52 C145 H53 109.5 . . ?
C143 C146 H54 109.5 . . ?
C143 C146 H55 109.5 . . ?
H54 C146 H55 109.5 . . ?
C143 C146 H56 109.5 . . ?
H54 C146 H56 109.5 . . ?
H55 C146 H56 109.5 . . ?
C150 C147 C148 110.7(10) . . ?
C150 C147 O18 109.7(10) . . ?
C148 C147 O18 102.7(10) . . ?
C150 C147 C149 111.8(12) . . ?
C148 C147 C149 116.6(11) . . ?
O18 C147 C149 104.6(9) . . ?
C147 C148 H57 109.5 . . ?
C147 C148 H58 109.5 . . ?
H57 C148 H58 109.5 . . ?
C147 C148 H59 109.5 . . ?
H57 C148 H59 109.5 . . ?
H58 C148 H59 109.5 . . ?
C147 C149 H60 109.5 . . ?
C147 C149 H61 109.5 . . ?
H60 C149 H61 109.5 . . ?
C147 C149 H62 109.5 . . ?
H60 C149 H62 109.5 . . ?
H61 C149 H62 109.5 . . ?
C147 C150 H63 109.5 . . ?
C147 C150 H64 109.5 . . ?
H63 C150 H64 109.5 . . ?
C147 C150 H65 109.5 . . ?
H63 C150 H65 109.5 . . ?
H64 C150 H65 109.5 . . ?
O20 C151 C154 108.3(8) . . ?
O20 C151 C152 100.7(8) . . ?
C154 C151 C152 109.3(9) . . ?
O20 C151 C153 111.8(8) . . ?
C154 C151 C153 113.0(10) . . ?
C152 C151 C153 113.0(9) . . ?
C151 C152 H66 109.5 . . ?
C151 C152 H67 109.5 . . ?
H66 C152 H67 109.5 . . ?
C151 C152 H68 109.5 . . ?
H66 C152 H68 109.5 . . ?
H67 C152 H68 109.5 . . ?
C151 C153 H69 109.5 . . ?
C151 C153 H70 109.5 . . ?
H69 C153 H70 109.5 . . ?
C151 C153 H71 109.5 . . ?
H69 C153 H71 109.5 . . ?
H70 C153 H71 109.5 . . ?
C151 C154 H72 109.5 . . ?
C151 C154 H73 109.5 . . ?
H72 C154 H73 109.5 . . ?
C151 C154 H74 109.5 . . ?
H72 C154 H74 109.5 . . ?
H73 C154 H74 109.5 . . ?
F1S C1S C2S 120.6(9) . . ?
F1S C1S C6S 119.2(9) . . ?
C2S C1S C6S 120.0 . . ?
F2S C2S C1S 122.3(8) . . ?
F2S C2S C3S 117.6(8) . . ?
C1S C2S C3S 120.0 . . ?
F3S C3S C2S 118.3(9) . . ?
F3S C3S C4S 121.6(9) . . ?
C2S C3S C4S 120.0 . . ?
F4S C4S C3S 119.1(9) . . ?
F4S C4S C5S 120.7(9) . . ?
C3S C4S C5S 120.0 . . ?
F5S C5S C6S 117.7(9) . . ?
F5S C5S C4S 122.3(9) . . ?
C6S C5S C4S 120.0 . . ?
F6S C6S C5S 116.9(9) . . ?
F6S C6S C1S 122.9(9) . . ?
C5S C6S C1S 120.0 . . ?

loop_
_geom_bond_atom_site_label_1
_geom_bond_atom_site_label_2
_geom_bond_distance
_geom_bond_site_symmetry_2
_geom_bond_publ_flag
S1 C61 1.604(14) . ?
N1 C61 1.137(13) . ?
N1 C1 1.464(11) . ?
O1 C1 1.379(10) . ?
O1 C6 1.426(10) . ?
O2 C6 1.424(11) . ?
O2 H1 0.8200 . ?
O3 C4 1.396(14) . ?
O3 O4 1.519(9) . ?
O4 C62 1.460(12) . ?
O5 C8 1.417(9) . ?
O5 O6 1.484(7) . ?
O6 C66 1.456(12) . ?
O7 O8 1.468(13) . ?
O7 C19 1.551(15) . ?
O8 C70 1.494(14) . ?
O9 C22 1.457(11) . ?
O9 O10 1.468(7) . ?
O10 C74 1.436(10) . ?
C1 C10 1.509(13) . ?
C1 C2 1.552(13) . ?
C2 C3 1.382(14) . ?
C2 C12 1.480(14) . ?
C3 C15 1.437(13) . ?
C3 C4 1.592(16) . ?
C4 C5 1.530(13) . ?
C4 C17 1.554(14) . ?
C5 C20 1.326(13) . ?
C5 C6 1.531(13) . ?
C6 C7 1.550(13) . ?
C7 C21 1.321(13) . ?
C7 C8 1.550(15) . ?
C8 C24 1.557(13) . ?
C8 C9 1.559(15) . ?
C9 C10 1.381(14) . ?
C9 C26 1.408(15) . ?
C10 C11 1.363(14) . ?
C11 C28 1.475(14) . ?
C11 C12 1.500(14) . ?
C12 C13 1.319(13) . ?
C13 C14 1.378(14) . ?
C13 C30 1.435(16) . ?
C14 C15 1.386(15) . ?
C14 C32 1.513(14) . ?
C15 C16 1.473(14) . ?
C16 C34 1.388(12) . ?
C16 C17 1.433(13) . ?
C17 C18 1.372(14) . ?
C18 C36 1.434(15) . ?
C18 C19 1.528(13) . ?
C19 C20 1.473(13) . ?
C19 C38 1.480(17) . ?
C20 C21 1.462(14) . ?
C21 C22 1.469(14) . ?
C22 C39 1.511(12) . ?
C22 C23 1.534(14) . ?
C23 C24 1.317(14) . ?
C23 C41 1.451(13) . ?
C24 C25 1.511(14) . ?
C25 C26 1.390(13) . ?
C25 C43 1.417(12) . ?
C26 C27 1.371(14) . ?
C27 C28 1.411(14) . ?
C27 C45 1.477(15) . ?
C28 C29 1.470(14) . ?
C29 C30 1.319(14) . ?
C29 C46 1.496(16) . ?
C30 C31 1.519(15) . ?
C31 C48 1.294(16) . ?
C31 C32 1.524(16) . ?
C32 C33 1.332(14) . ?
C33 C34 1.427(14) . ?
C33 C50 1.480(15) . ?
C34 C35 1.514(14) . ?
C35 C36 1.310(16) . ?
C35 C51 1.495(17) . ?
C36 C37 1.481(14) . ?
C37 C53 1.429(16) . ?
C37 C38 1.453(15) . ?
C38 C39 1.363(14) . ?
C39 C40 1.468(15) . ?
C40 C54 1.390(14) . ?
C40 C41 1.459(14) . ?
C41 C42 1.396(13) . ?
C42 C56 1.410(13) . ?
C42 C43 1.433(14) . ?
C43 C44 1.437(15) . ?
C44 C45 1.398(14) . ?
C44 C57 1.451(12) . ?
C45 C46 1.363(14) . ?
C46 C47 1.345(14) . ?
C47 C58 1.491(14) . ?
C47 C48 1.510(15) . ?
C48 C49 1.419(17) . ?
C49 C50 1.357(16) . ?
C49 C59 1.421(15) . ?
C50 C51 1.443(16) . ?
C51 C52 1.419(15) . ?
C52 C53 1.384(15) . ?
C52 C60 1.508(16) . ?
C53 C54 1.430(15) . ?
C54 C55 1.456(15) . ?
C55 C56 1.315(13) . ?
C55 C60 1.452(14) . ?
C56 C57 1.451(19) . ?
C57 C58 1.416(14) . ?
C58 C59 1.493(15) . ?
C59 C60 1.357(14) . ?
C62 C65 1.484(14) . ?
C62 C64 1.494(15) . ?
C62 C63 1.499(15) . ?
C63 H2 0.9600 . ?
C63 H3 0.9600 . ?
C63 H4 0.9600 . ?
C64 H5 0.9600 . ?
C64 H6 0.9600 . ?
C64 H7 0.9600 . ?
C65 H8 0.9600 . ?
C65 H9 0.9600 . ?
C65 H10 0.9600 . ?
C66 C69 1.402(19) . ?
C66 C67 1.500(15) . ?
C66 C68 1.549(17) . ?
C67 H11 0.9600 . ?
C67 H12 0.9600 . ?
C67 H13 0.9600 . ?
C68 H14 0.9600 . ?
C68 H15 0.9600 . ?
C68 H16 0.9600 . ?
C69 H17 0.9600 . ?
C69 H18 0.9600 . ?
C69 H19 0.9600 . ?
C70 C72 1.491(15) . ?
C70 C73 1.551(17) . ?
C70 C71 1.561(15) . ?
C71 H20 0.9600 . ?
C71 H21 0.9600 . ?
C71 H22 0.9600 . ?
C72 H23 0.9600 . ?
C72 H24 0.9600 . ?
C72 H25 0.9600 . ?
C73 H26 0.9600 . ?
C73 H27 0.9600 . ?
C73 H28 0.9600 . ?
C74 C76 1.406(13) . ?
C74 C75 1.473(18) . ?
C74 C77 1.556(16) . ?
C75 H29 0.9600 . ?
C75 H30 0.9600 . ?
C75 H31 0.9600 . ?
C76 H32 0.9600 . ?
C76 H33 0.9600 . ?
C76 H34 0.9600 . ?
C77 H35 0.9600 . ?
C77 H36 0.9600 . ?
C77 H37 0.9600 . ?
S2 C138 1.509(11) . ?
N2 C138 1.228(12) . ?
N2 C78 1.478(10) . ?
O11 C83 1.379(10) . ?
O11 C78 1.383(10) . ?
O12 C83 1.454(11) . ?
O12 H38 0.8200 . ?
O13 C81 1.474(14) . ?
O13 O14 1.480(9) . ?
O14 C139 1.437(11) . ?
O15 C85 1.466(10) . ?
O15 O16 1.491(8) . ?
O16 C143 1.459(11) . ?
O17 C96 1.332(14) . ?
O17 O18 1.396(13) . ?
O18 C147 1.503(14) . ?
O19 C99 1.476(11) . ?
O19 O20 1.480(8) . ?
O20 C151 1.421(11) . ?
C78 C79 1.536(12) . ?
C78 C87 1.549(15) . ?
C79 C80 1.371(15) . ?
C79 C89 1.394(16) . ?
C80 C92 1.461(14) . ?
C80 C81 1.536(18) . ?
C81 C82 1.481(14) . ?
C81 C94 1.506(13) . ?
C82 C97 1.375(13) . ?
C82 C83 1.561(13) . ?
C83 C84 1.511(14) . ?
C84 C98 1.370(14) . ?
C84 C85 1.457(15) . ?
C85 C101 1.533(14) . ?
C85 C86 1.553(15) . ?
C86 C87 1.330(16) . ?
C86 C103 1.513(15) . ?
C87 C88 1.486(15) . ?
C88 C105 1.252(15) . ?
C88 C89 1.381(15) . ?
C89 C90 1.427(14) . ?
C90 C107 1.472(16) . ?
C90 C91 1.477(15) . ?
C91 C92 1.365(14) . ?
C91 C109 1.423(15) . ?
C92 C93 1.434(13) . ?
C93 C94 1.431(13) . ?
C93 C111 1.439(12) . ?
C94 C95 1.346(13) . ?
C95 C113 1.465(14) . ?
C95 C96 1.545(15) . ?
C96 C97 1.496(14) . ?
C96 C115 1.590(17) . ?
C97 C98 1.523(14) . ?
C98 C99 1.473(13) . ?
C99 C100 1.476(15) . ?
C99 C116 1.540(13) . ?
C100 C101 1.396(15) . ?
C100 C118 1.431(15) . ?
C101 C102 1.335(15) . ?
C102 C120 1.376(13) . ?
C102 C103 1.508(15) . ?
C103 C104 1.415(15) . ?
C104 C122 1.428(14) . ?
C104 C105 1.520(15) . ?
C105 C106 1.457(15) . ?
C106 C107 1.421(14) . ?
C106 C123 1.434(16) . ?
C107 C108 1.398(13) . ?
C108 C109 1.392(17) . ?
C108 C125 1.435(14) . ?
C109 C110 1.474(15) . ?
C110 C127 1.398(16) . ?
C110 C111 1.478(14) . ?
C111 C112 1.389(13) . ?
C112 C113 1.423(14) . ?
C112 C128 1.450(16) . ?
C113 C114 1.409(14) . ?
C114 C130 1.339(14) . ?
C114 C115 1.456(14) . ?
C115 C116 1.328(14) . ?
C116 C117 1.379(16) . ?
C117 C118 1.402(16) . ?
C117 C131 1.404(14) . ?
C118 C119 1.328(16) . ?
C119 C120 1.481(14) . ?
C119 C133 1.495(14) . ?
C120 C121 1.465(15) . ?
C121 C122 1.370(15) . ?
C121 C134 1.408(15) . ?
C122 C123 1.529(14) . ?
C123 C124 1.453(14) . ?
C124 C135 1.364(15) . ?
C124 C125 1.391(14) . ?
C125 C126 1.453(14) . ?
C126 C127 1.386(16) . ?
C126 C136 1.516(14) . ?
C127 C128 1.426(16) . ?
C128 C129 1.361(15) . ?
C129 C137 1.441(15) . ?
C129 C130 1.450(15) . ?
C130 C131 1.453(14) . ?
C131 C132 1.460(15) . ?
C132 C137 1.430(13) . ?
C132 C133 1.462(15) . ?
C133 C134 1.428(19) . ?
C134 C135 1.397(14) . ?
C135 C136 1.416(15) . ?
C136 C137 1.335(14) . ?
C139 C141 1.527(14) . ?
C139 C140 1.532(14) . ?
C139 C142 1.604(17) . ?
C140 H39 0.9600 . ?
C140 H40 0.9600 . ?
C140 H41 0.9600 . ?
C141 H42 0.9600 . ?
C141 H43 0.9600 . ?
C141 H44 0.9600 . ?
C142 H45 0.9600 . ?
C142 H46 0.9600 . ?
C142 H47 0.9600 . ?
C143 C145 1.369(16) . ?
C143 C144 1.530(14) . ?
C143 C146 1.694(18) . ?
C144 H48 0.9600 . ?
C144 H49 0.9600 . ?
C144 H50 0.9600 . ?
C145 H51 0.9600 . ?
C145 H52 0.9600 . ?
C145 H53 0.9600 . ?
C146 H54 0.9600 . ?
C146 H55 0.9600 . ?
C146 H56 0.9600 . ?
C147 C150 1.477(15) . ?
C147 C148 1.485(14) . ?
C147 C149 1.512(17) . ?
C148 H57 0.9600 . ?
C148 H58 0.9600 . ?
C148 H59 0.9600 . ?
C149 H60 0.9600 . ?
C149 H61 0.9600 . ?
C149 H62 0.9600 . ?
C150 H63 0.9600 . ?
C150 H64 0.9600 . ?
C150 H65 0.9600 . ?
C151 C154 1.509(15) . ?
C151 C152 1.518(13) . ?
C151 C153 1.540(15) . ?
C152 H66 0.9600 . ?
C152 H67 0.9600 . ?
C152 H68 0.9600 . ?
C153 H69 0.9600 . ?
C153 H70 0.9600 . ?
C153 H71 0.9600 . ?
C154 H72 0.9600 . ?
C154 H73 0.9600 . ?
C154 H74 0.9600 . ?
C1S F1S 1.338(11) . ?
C1S C2S 1.3900 . ?
C1S C6S 1.3900 . ?
C2S F2S 1.340(10) . ?
C2S C3S 1.3900 . ?
C3S F3S 1.316(10) . ?
C3S C4S 1.3900 . ?
C4S F4S 1.307(11) . ?
C4S C5S 1.3900 . ?
C5S F5S 1.357(10) . ?
C5S C6S 1.3900 . ?
C6S F6S 1.331(10) . ?

loop_
_geom_torsion_atom_site_label_1
_geom_torsion_atom_site_label_2
_geom_torsion_atom_site_label_3
_geom_torsion_atom_site_label_4
_geom_torsion
_geom_torsion_site_symmetry_1
_geom_torsion_site_symmetry_2
_geom_torsion_site_symmetry_3
_geom_torsion_site_symmetry_4
_geom_torsion_publ_flag
C4 O3 O4 C62 -144.7(8) . . . . ?
C8 O5 O6 C66 -149.3(8) . . . . ?
C19 O7 O8 C70 137.5(7) . . . . ?
C22 O9 O10 C74 142.9(8) . . . . ?
C6 O1 C1 N1 179.8(7) . . . . ?
C6 O1 C1 C10 57.5(11) . . . . ?
C6 O1 C1 C2 -63.4(11) . . . . ?
C61 N1 C1 O1 12.0(16) . . . . ?
C61 N1 C1 C10 140.8(13) . . . . ?
C61 N1 C1 C2 -111.7(14) . . . . ?
O1 C1 C2 C3 9.5(17) . . . . ?
N1 C1 C2 C3 124.5(12) . . . . ?
C10 C1 C2 C3 -121.3(13) . . . . ?
O1 C1 C2 C12 168.2(8) . . . . ?
N1 C1 C2 C12 -76.8(9) . . . . ?
C10 C1 C2 C12 37.3(10) . . . . ?
C12 C2 C3 C15 2.4(15) . . . . ?
C1 C2 C3 C15 158.9(10) . . . . ?
C12 C2 C3 C4 -147.5(10) . . . . ?
C1 C2 C3 C4 9.1(19) . . . . ?
O4 O3 C4 C5 -42.8(11) . . . . ?
O4 O3 C4 C17 -162.6(8) . . . . ?
O4 O3 C4 C3 89.8(9) . . . . ?
C2 C3 C4 O3 -110.1(12) . . . . ?
C15 C3 C4 O3 98.4(11) . . . . ?
C2 C3 C4 C5 24.4(15) . . . . ?
C15 C3 C4 C5 -127.1(9) . . . . ?
C2 C3 C4 C17 137.4(11) . . . . ?
C15 C3 C4 C17 -14.0(11) . . . . ?
O3 C4 C5 C20 -103.0(12) . . . . ?
C17 C4 C5 C20 15.9(16) . . . . ?
C3 C4 C5 C20 122.7(11) . . . . ?
O3 C4 C5 C6 85.6(14) . . . . ?
C17 C4 C5 C6 -155.5(9) . . . . ?
C3 C4 C5 C6 -48.7(14) . . . . ?
C1 O1 C6 O2 179.2(7) . . . . ?
C1 O1 C6 C5 63.5(11) . . . . ?
C1 O1 C6 C7 -63.4(11) . . . . ?
C20 C5 C6 O2 81.1(9) . . . . ?
C4 C5 C6 O2 -106.2(11) . . . . ?
C20 C5 C6 O1 -165.8(9) . . . . ?
C4 C5 C6 O1 6.9(15) . . . . ?
C20 C5 C6 C7 -29.8(10) . . . . ?
C4 C5 C6 C7 143.0(11) . . . . ?
O2 C6 C7 C21 -83.1(9) . . . . ?
O1 C6 C7 C21 162.1(8) . . . . ?
C5 C6 C7 C21 27.5(10) . . . . ?
O2 C6 C7 C8 117.0(9) . . . . ?
O1 C6 C7 C8 2.2(14) . . . . ?
C5 C6 C7 C8 -132.5(9) . . . . ?
O6 O5 C8 C7 70.4(9) . . . . ?
O6 O5 C8 C24 -171.6(8) . . . . ?
O6 O5 C8 C9 -61.0(9) . . . . ?
C21 C7 C8 O5 114.4(10) . . . . ?
C6 C7 C8 O5 -89.5(11) . . . . ?
C21 C7 C8 C24 -4.6(13) . . . . ?
C6 C7 C8 C24 151.5(9) . . . . ?
C21 C7 C8 C9 -115.0(11) . . . . ?
C6 C7 C8 C9 41.2(12) . . . . ?
O5 C8 C9 C10 108.6(11) . . . . ?
C7 C8 C9 C10 -24.5(13) . . . . ?
C24 C8 C9 C10 -137.2(10) . . . . ?
O5 C8 C9 C26 -97.1(9) . . . . ?
C7 C8 C9 C26 129.8(9) . . . . ?
C24 C8 C9 C26 17.1(9) . . . . ?
C26 C9 C10 C11 -2.5(15) . . . . ?
C8 C9 C10 C11 149.5(9) . . . . ?
C26 C9 C10 C1 -161.0(10) . . . . ?
C8 C9 C10 C1 -9.0(17) . . . . ?
O1 C1 C10 C11 -166.5(8) . . . . ?
N1 C1 C10 C11 74.3(9) . . . . ?
C2 C1 C10 C11 -37.5(10) . . . . ?
O1 C1 C10 C9 -5.8(15) . . . . ?
N1 C1 C10 C9 -125.1(11) . . . . ?
C2 C1 C10 C9 123.1(11) . . . . ?
C9 C10 C11 C28 5.6(15) . . . . ?
C1 C10 C11 C28 169.6(8) . . . . ?
C9 C10 C11 C12 -139.2(9) . . . . ?
C1 C10 C11 C12 24.8(11) . . . . ?
C3 C2 C12 C13 -2.9(16) . . . . ?
C1 C2 C12 C13 -165.9(9) . . . . ?
C3 C2 C12 C11 139.5(9) . . . . ?
C1 C2 C12 C11 -23.6(10) . . . . ?
C10 C11 C12 C13 142.1(10) . . . . ?
C28 C11 C12 C13 -6.0(15) . . . . ?
C10 C11 C12 C2 -0.3(11) . . . . ?
C28 C11 C12 C2 -148.4(9) . . . . ?
C2 C12 C13 C14 -1.7(17) . . . . ?
C11 C12 C13 C14 -136.9(11) . . . . ?
C2 C12 C13 C30 144.1(10) . . . . ?
C11 C12 C13 C30 8.9(16) . . . . ?
C12 C13 C14 C15 6.5(17) . . . . ?
C30 C13 C14 C15 -142.1(10) . . . . ?
C12 C13 C14 C32 146.1(10) . . . . ?
C30 C13 C14 C32 -2.4(12) . . . . ?
C13 C14 C15 C3 -6.9(16) . . . . ?
C32 C14 C15 C3 -142.9(10) . . . . ?
C13 C14 C15 C16 137.5(10) . . . . ?
C32 C14 C15 C16 1.5(14) . . . . ?
C2 C3 C15 C14 2.4(16) . . . . ?
C4 C3 C15 C14 156.6(10) . . . . ?
C2 C3 C15 C16 -145.9(9) . . . . ?
C4 C3 C15 C16 8.3(12) . . . . ?
C14 C15 C16 C34 -1.5(13) . . . . ?
C3 C15 C16 C34 147.4(9) . . . . ?
C14 C15 C16 C17 -146.8(10) . . . . ?
C3 C15 C16 C17 2.1(11) . . . . ?
C34 C16 C17 C18 -0.2(14) . . . . ?
C15 C16 C17 C18 143.6(9) . . . . ?
C34 C16 C17 C4 -155.8(9) . . . . ?
C15 C16 C17 C4 -12.0(12) . . . . ?
O3 C4 C17 C18 101.4(12) . . . . ?
C5 C4 C17 C18 -23.3(16) . . . . ?
C3 C4 C17 C18 -139.2(11) . . . . ?
O3 C4 C17 C16 -104.0(10) . . . . ?
C5 C4 C17 C16 131.3(9) . . . . ?
C3 C4 C17 C16 15.4(11) . . . . ?
C16 C17 C18 C36 -3.5(15) . . . . ?
C4 C17 C18 C36 149.1(11) . . . . ?
C16 C17 C18 C19 -141.8(10) . . . . ?
C4 C17 C18 C19 10.9(17) . . . . ?
C17 C18 C19 C20 10.6(17) . . . . ?
C36 C18 C19 C20 -130.9(10) . . . . ?
C17 C18 C19 C38 133.7(11) . . . . ?
C36 C18 C19 C38 -7.8(12) . . . . ?
C17 C18 C19 O7 -113.7(11) . . . . ?
C36 C18 C19 O7 104.7(11) . . . . ?
O8 O7 C19 C20 -58.6(11) . . . . ?
O8 O7 C19 C38 178.1(7) . . . . ?
O8 O7 C19 C18 66.2(9) . . . . ?
C4 C5 C20 C21 -151.5(10) . . . . ?
C6 C5 C20 C21 21.7(11) . . . . ?
C4 C5 C20 C19 4.7(18) . . . . ?
C6 C5 C20 C19 177.9(10) . . . . ?
C38 C19 C20 C5 -136.3(11) . . . . ?
C18 C19 C20 C5 -18.7(17) . . . . ?
O7 C19 C20 C5 105.5(12) . . . . ?
C38 C19 C20 C21 17.3(15) . . . . ?
C18 C19 C20 C21 134.9(10) . . . . ?
O7 C19 C20 C21 -100.9(13) . . . . ?
C8 C7 C21 C20 144.5(10) . . . . ?
C6 C7 C21 C20 -16.2(11) . . . . ?
C8 C7 C21 C22 -17.4(16) . . . . ?
C6 C7 C21 C22 -178.1(9) . . . . ?
C5 C20 C21 C7 -3.5(13) . . . . ?
C19 C20 C21 C7 -160.7(10) . . . . ?
C5 C20 C21 C22 159.3(10) . . . . ?
C19 C20 C21 C22 2.1(16) . . . . ?
O10 O9 C22 C21 62.5(10) . . . . ?
O10 O9 C22 C39 -175.3(7) . . . . ?
O10 O9 C22 C23 -64.6(9) . . . . ?
C7 C21 C22 O9 -103.7(12) . . . . ?
C20 C21 C22 O9 96.1(11) . . . . ?
C7 C21 C22 C39 139.0(11) . . . . ?
C20 C21 C22 C39 -21.2(15) . . . . ?
C7 C21 C22 C23 26.7(14) . . . . ?
C20 C21 C22 C23 -133.5(10) . . . . ?
O9 C22 C23 C24 114.5(10) . . . . ?
C21 C22 C23 C24 -15.0(12) . . . . ?
C39 C22 C23 C24 -133.9(9) . . . . ?
O9 C22 C23 C41 -98.2(9) . . . . ?
C21 C22 C23 C41 132.4(8) . . . . ?
C39 C22 C23 C41 13.5(9) . . . . ?
C41 C23 C24 C25 -1.7(14) . . . . ?
C22 C23 C24 C25 141.8(9) . . . . ?
C41 C23 C24 C8 -149.4(9) . . . . ?
C22 C23 C24 C8 -5.8(15) . . . . ?
O5 C8 C24 C23 -108.9(11) . . . . ?
C7 C8 C24 C23 15.9(13) . . . . ?
C9 C8 C24 C23 134.0(10) . . . . ?
O5 C8 C24 C25 99.6(8) . . . . ?
C7 C8 C24 C25 -135.7(8) . . . . ?
C9 C8 C24 C25 -17.6(8) . . . . ?
C23 C24 C25 C26 -140.8(9) . . . . ?
C8 C24 C25 C26 12.8(9) . . . . ?
C23 C24 C25 C43 6.2(13) . . . . ?
C8 C24 C25 C43 159.8(7) . . . . ?
C43 C25 C26 C27 7.7(14) . . . . ?
C24 C25 C26 C27 152.2(9) . . . . ?
C43 C25 C26 C9 -146.1(10) . . . . ?
C24 C25 C26 C9 -1.7(10) . . . . ?
C10 C9 C26 C27 -5.1(16) . . . . ?
C8 C9 C26 C27 -162.4(9) . . . . ?
C10 C9 C26 C25 147.0(9) . . . . ?
C8 C9 C26 C25 -10.3(11) . . . . ?
C25 C26 C27 C28 -141.3(10) . . . . ?
C9 C26 C27 C28 9.4(16) . . . . ?
C25 C26 C27 C45 -10.5(15) . . . . ?
C9 C26 C27 C45 140.3(11) . . . . ?
C26 C27 C28 C29 137.1(10) . . . . ?
C45 C27 C28 C29 -1.7(12) . . . . ?
C26 C27 C28 C11 -5.9(14) . . . . ?
C45 C27 C28 C11 -144.7(9) . . . . ?
C10 C11 C28 C27 -1.4(14) . . . . ?
C12 C11 C28 C27 142.5(9) . . . . ?
C10 C11 C28 C29 -142.4(10) . . . . ?
C12 C11 C28 C29 1.5(14) . . . . ?
C27 C28 C29 C30 -141.5(10) . . . . ?
C11 C28 C29 C30 -0.2(14) . . . . ?
C27 C28 C29 C46 1.4(11) . . . . ?
C11 C28 C29 C46 142.8(10) . . . . ?
C28 C29 C30 C13 2.9(15) . . . . ?
C46 C29 C30 C13 -130.3(12) . . . . ?
C28 C29 C30 C31 138.7(11) . . . . ?
C46 C29 C30 C31 5.5(14) . . . . ?
C12 C13 C30 C29 -7.5(16) . . . . ?
C14 C13 C30 C29 141.3(11) . . . . ?
C12 C13 C30 C31 -144.6(10) . . . . ?
C14 C13 C30 C31 4.1(12) . . . . ?
C29 C30 C31 C48 -5.7(16) . . . . ?
C13 C30 C31 C48 136.2(13) . . . . ?
C29 C30 C31 C32 -145.8(9) . . . . ?
C13 C30 C31 C32 -3.9(11) . . . . ?
C13 C14 C32 C33 -141.1(10) . . . . ?
C15 C14 C32 C33 -1.0(14) . . . . ?
C13 C14 C32 C31 -0.2(12) . . . . ?
C15 C14 C32 C31 140.0(10) . . . . ?
C48 C31 C32 C33 -1.7(14) . . . . ?
C30 C31 C32 C33 142.5(9) . . . . ?
C48 C31 C32 C14 -141.8(10) . . . . ?
C30 C31 C32 C14 2.5(10) . . . . ?
C14 C32 C33 C34 0.3(15) . . . . ?
C31 C32 C33 C34 -135.3(10) . . . . ?
C14 C32 C33 C50 139.2(9) . . . . ?
C31 C32 C33 C50 3.6(13) . . . . ?
C17 C16 C34 C33 141.2(10) . . . . ?
C15 C16 C34 C33 0.8(13) . . . . ?
C17 C16 C34 C35 0.7(13) . . . . ?
C15 C16 C34 C35 -139.7(9) . . . . ?
C32 C33 C34 C16 -0.3(15) . . . . ?
C50 C33 C34 C16 -142.7(8) . . . . ?
C32 C33 C34 C35 142.0(10) . . . . ?
C50 C33 C34 C35 -0.4(11) . . . . ?
C16 C34 C35 C36 2.9(15) . . . . ?
C33 C34 C35 C36 -140.8(11) . . . . ?
C16 C34 C35 C51 144.7(9) . . . . ?
C33 C34 C35 C51 1.0(10) . . . . ?
C51 C35 C36 C18 -138.9(12) . . . . ?
C34 C35 C36 C18 -7.2(18) . . . . ?
C51 C35 C36 C37 6.7(17) . . . . ?
C34 C35 C36 C37 138.4(10) . . . . ?
C17 C18 C36 C35 7.7(17) . . . . ?
C19 C18 C36 C35 151.1(11) . . . . ?
C17 C18 C36 C37 -140.3(10) . . . . ?
C19 C18 C36 C37 3.1(12) . . . . ?
C35 C36 C37 C53 -3.6(15) . . . . ?
C18 C36 C37 C53 147.3(10) . . . . ?
C35 C36 C37 C38 -147.8(10) . . . . ?
C18 C36 C37 C38 3.0(12) . . . . ?
C53 C37 C38 C39 -1.3(15) . . . . ?
C36 C37 C38 C39 142.0(10) . . . . ?
C53 C37 C38 C19 -151.6(10) . . . . ?
C36 C37 C38 C19 -8.3(12) . . . . ?
C20 C19 C38 C39 -17.1(15) . . . . ?
C18 C19 C38 C39 -139.0(10) . . . . ?
O7 C19 C38 C39 104.5(10) . . . . ?
C20 C19 C38 C37 131.8(9) . . . . ?
C18 C19 C38 C37 9.9(12) . . . . ?
O7 C19 C38 C37 -106.6(9) . . . . ?
C37 C38 C39 C40 0.5(14) . . . . ?
C19 C38 C39 C40 146.9(11) . . . . ?
C37 C38 C39 C22 -149.4(10) . . . . ?
C19 C38 C39 C22 -3.0(15) . . . . ?
O9 C22 C39 C38 -100.9(10) . . . . ?
C21 C22 C39 C38 22.2(14) . . . . ?
C23 C22 C39 C38 138.8(9) . . . . ?
O9 C22 C39 C40 107.1(9) . . . . ?
C21 C22 C39 C40 -129.8(10) . . . . ?
C23 C22 C39 C40 -13.2(10) . . . . ?
C38 C39 C40 C54 -0.7(16) . . . . ?
C22 C39 C40 C54 152.3(10) . . . . ?
C38 C39 C40 C41 -145.0(9) . . . . ?
C22 C39 C40 C41 8.0(11) . . . . ?
C24 C23 C41 C42 -2.2(14) . . . . ?
C22 C23 C41 C42 -150.3(9) . . . . ?
C24 C23 C41 C40 138.5(10) . . . . ?
C22 C23 C41 C40 -9.6(11) . . . . ?
C54 C40 C41 C42 -0.2(16) . . . . ?
C39 C40 C41 C42 144.1(9) . . . . ?
C54 C40 C41 C23 -143.2(10) . . . . ?
C39 C40 C41 C23 1.2(11) . . . . ?
C23 C41 C42 C56 141.4(10) . . . . ?
C40 C41 C42 C56 2.5(15) . . . . ?
C23 C41 C42 C43 1.6(14) . . . . ?
C40 C41 C42 C43 -137.3(10) . . . . ?
C26 C25 C43 C42 134.9(11) . . . . ?
C24 C25 C43 C42 -6.7(13) . . . . ?
C26 C25 C43 C44 -3.7(14) . . . . ?
C24 C25 C43 C44 -145.3(9) . . . . ?
C41 C42 C43 C25 3.1(14) . . . . ?
C56 C42 C43 C25 -140.8(10) . . . . ?
C41 C42 C43 C44 144.2(9) . . . . ?
C56 C42 C43 C44 0.3(12) . . . . ?
C25 C43 C44 C45 2.4(14) . . . . ?
C42 C43 C44 C45 -140.0(10) . . . . ?
C25 C43 C44 C57 143.5(9) . . . . ?
C42 C43 C44 C57 1.1(11) . . . . ?
C43 C44 C45 C46 136.9(11) . . . . ?
C57 C44 C45 C46 2.5(17) . . . . ?
C43 C44 C45 C27 -5.0(15) . . . . ?
C57 C44 C45 C27 -139.4(11) . . . . ?
C26 C27 C45 C46 -136.1(12) . . . . ?
C28 C27 C45 C46 1.3(13) . . . . ?
C26 C27 C45 C44 9.3(15) . . . . ?
C28 C27 C45 C44 146.8(10) . . . . ?
C44 C45 C46 C47 -2(2) . . . . ?
C27 C45 C46 C47 142.4(12) . . . . ?
C44 C45 C46 C29 -144.5(10) . . . . ?
C27 C45 C46 C29 -0.5(14) . . . . ?
C30 C29 C46 C47 -6.6(16) . . . . ?
C28 C29 C46 C47 -146.4(10) . . . . ?
C30 C29 C46 C45 139.3(11) . . . . ?
C28 C29 C46 C45 -0.5(12) . . . . ?
C45 C46 C47 C58 0.4(19) . . . . ?
C29 C46 C47 C58 141.6(10) . . . . ?
C45 C46 C47 C48 -134.3(12) . . . . ?
C29 C46 C47 C48 6.8(16) . . . . ?
C30 C31 C48 C49 -132.8(12) . . . . ?
C32 C31 C48 C49 2.4(17) . . . . ?
C30 C31 C48 C47 6.2(17) . . . . ?
C32 C31 C48 C47 141.3(10) . . . . ?
C46 C47 C48 C31 -7.0(17) . . . . ?
C58 C47 C48 C31 -145.8(11) . . . . ?
C46 C47 C48 C49 137.8(12) . . . . ?
C58 C47 C48 C49 -0.9(12) . . . . ?
C31 C48 C49 C50 -5.3(17) . . . . ?
C47 C48 C49 C50 -146.8(10) . . . . ?
C31 C48 C49 C59 143.6(12) . . . . ?
C47 C48 C49 C59 2.1(13) . . . . ?
C48 C49 C50 C51 141.9(10) . . . . ?
C59 C49 C50 C51 -2.4(15) . . . . ?
C48 C49 C50 C33 7.3(16) . . . . ?
C59 C49 C50 C33 -137.0(11) . . . . ?
C32 C33 C50 C49 -6.6(15) . . . . ?
C34 C33 C50 C49 138.2(10) . . . . ?
C32 C33 C50 C51 -145.3(9) . . . . ?
C34 C33 C50 C51 -0.5(11) . . . . ?
C49 C50 C51 C52 -0.2(14) . . . . ?
C33 C50 C51 C52 140.1(10) . . . . ?
C49 C50 C51 C35 -139.1(10) . . . . ?
C33 C50 C51 C35 1.1(12) . . . . ?
C36 C35 C51 C52 -6.4(17) . . . . ?
C34 C35 C51 C52 -143.9(9) . . . . ?
C36 C35 C51 C50 136.2(12) . . . . ?
C34 C35 C51 C50 -1.3(11) . . . . ?
C50 C51 C52 C53 -135.5(11) . . . . ?
C35 C51 C52 C53 2.9(15) . . . . ?
C50 C51 C52 C60 1.0(14) . . . . ?
C35 C51 C52 C60 139.4(9) . . . . ?
C51 C52 C53 C37 -0.4(16) . . . . ?
C60 C52 C53 C37 -140.6(9) . . . . ?
C51 C52 C53 C54 139.9(11) . . . . ?
C60 C52 C53 C54 -0.3(11) . . . . ?
C38 C37 C53 C52 139.2(11) . . . . ?
C36 C37 C53 C52 0.5(15) . . . . ?
C38 C37 C53 C54 2.2(16) . . . . ?
C36 C37 C53 C54 -136.5(10) . . . . ?
C41 C40 C54 C53 140.2(11) . . . . ?
C39 C40 C54 C53 1.6(16) . . . . ?
C41 C40 C54 C55 -1.6(16) . . . . ?
C39 C40 C54 C55 -140.2(11) . . . . ?
C52 C53 C54 C40 -143.0(10) . . . . ?
C37 C53 C54 C40 -2.3(15) . . . . ?
C52 C53 C54 C55 2.0(12) . . . . ?
C37 C53 C54 C55 142.7(10) . . . . ?
C40 C54 C55 C56 1.1(15) . . . . ?
C53 C54 C55 C56 -143.9(11) . . . . ?
C40 C54 C55 C60 142.3(9) . . . . ?
C53 C54 C55 C60 -2.8(11) . . . . ?
C60 C55 C56 C42 -131.7(12) . . . . ?
C54 C55 C56 C42 1.3(19) . . . . ?
C60 C55 C56 C57 6.1(17) . . . . ?
C54 C55 C56 C57 139.2(11) . . . . ?
C41 C42 C56 C55 -3.2(19) . . . . ?
C43 C42 C56 C55 140.2(12) . . . . ?
C41 C42 C56 C57 -145.0(10) . . . . ?
C43 C42 C56 C57 -1.6(13) . . . . ?
C55 C56 C57 C58 -4.1(17) . . . . ?
C42 C56 C57 C58 141.0(11) . . . . ?
C55 C56 C57 C44 -142.8(11) . . . . ?
C42 C56 C57 C44 2.3(13) . . . . ?
C45 C44 C57 C58 -2.3(17) . . . . ?
C43 C44 C57 C58 -143.4(10) . . . . ?
C45 C44 C57 C56 138.9(11) . . . . ?
C43 C44 C57 C56 -2.1(12) . . . . ?
C56 C57 C58 C47 -135.9(11) . . . . ?
C44 C57 C58 C47 1.3(17) . . . . ?
C56 C57 C58 C59 0.2(16) . . . . ?
C44 C57 C58 C59 137.4(10) . . . . ?
C46 C47 C58 C57 -0.4(16) . . . . ?
C48 C47 C58 C57 140.8(11) . . . . ?
C46 C47 C58 C59 -141.8(10) . . . . ?
C48 C47 C58 C59 -0.5(10) . . . . ?
C50 C49 C59 C60 4.3(15) . . . . ?
C48 C49 C59 C60 -142.9(10) . . . . ?
C50 C49 C59 C58 144.7(10) . . . . ?
C48 C49 C59 C58 -2.5(12) . . . . ?
C57 C58 C59 C60 1.8(15) . . . . ?
C47 C58 C59 C60 144.3(10) . . . . ?
C57 C58 C59 C49 -140.7(10) . . . . ?
C47 C58 C59 C49 1.8(11) . . . . ?
C49 C59 C60 C55 138.1(11) . . . . ?
C58 C59 C60 C55 0.0(15) . . . . ?
C49 C59 C60 C52 -3.2(14) . . . . ?
C58 C59 C60 C52 -141.3(9) . . . . ?
C56 C55 C60 C59 -4.2(17) . . . . ?
C54 C55 C60 C59 -142.2(11) . . . . ?
C56 C55 C60 C52 140.5(11) . . . . ?
C54 C55 C60 C52 2.5(10) . . . . ?
C53 C52 C60 C59 144.3(9) . . . . ?
C51 C52 C60 C59 0.7(13) . . . . ?
C53 C52 C60 C55 -1.4(11) . . . . ?
C51 C52 C60 C55 -145.1(9) . . . . ?
C1 N1 C61 S1 171(7) . . . . ?
O3 O4 C62 C65 66.7(12) . . . . ?
O3 O4 C62 C64 -57.4(11) . . . . ?
O3 O4 C62 C63 -175.9(9) . . . . ?
O5 O6 C66 C69 174.5(9) . . . . ?
O5 O6 C66 C67 58.6(12) . . . . ?
O5 O6 C66 C68 -65.0(11) . . . . ?
O7 O8 C70 C72 -59.0(12) . . . . ?
O7 O8 C70 C73 71.6(11) . . . . ?
O7 O8 C70 C71 -175.6(8) . . . . ?
O9 O10 C74 C76 176.3(9) . . . . ?
O9 O10 C74 C75 -55.8(12) . . . . ?
O9 O10 C74 C77 57.9(10) . . . . ?
C81 O13 O14 C139 146.9(9) . . . . ?
C85 O15 O16 C143 150.4(8) . . . . ?
C96 O17 O18 C147 -138.7(8) . . . . ?
C99 O19 O20 C151 -141.4(8) . . . . ?
C83 O11 C78 N2 179.3(7) . . . . ?
C83 O11 C78 C79 60.6(11) . . . . ?
C83 O11 C78 C87 -63.4(10) . . . . ?
C138 N2 C78 O11 -10.7(16) . . . . ?
C138 N2 C78 C79 118.0(14) . . . . ?
C138 N2 C78 C87 -135.3(14) . . . . ?
O11 C78 C79 C80 -9.6(16) . . . . ?
N2 C78 C79 C80 -127.2(11) . . . . ?
C87 C78 C79 C80 122.0(12) . . . . ?
O11 C78 C79 C89 -166.4(8) . . . . ?
N2 C78 C79 C89 76.0(10) . . . . ?
C87 C78 C79 C89 -34.9(10) . . . . ?
C89 C79 C80 C92 -9.6(17) . . . . ?
C78 C79 C80 C92 -162.6(9) . . . . ?
C89 C79 C80 C81 145.8(13) . . . . ?
C78 C79 C80 C81 -7(2) . . . . ?
O14 O13 C81 C82 37.4(12) . . . . ?
O14 O13 C81 C94 157.7(9) . . . . ?
O14 O13 C81 C80 -87.4(11) . . . . ?
C79 C80 C81 O13 104.5(14) . . . . ?
C92 C80 C81 O13 -98.5(10) . . . . ?
C79 C80 C81 C82 -22.5(18) . . . . ?
C92 C80 C81 C82 134.5(10) . . . . ?
C79 C80 C81 C94 -138.7(13) . . . . ?
C92 C80 C81 C94 18.3(11) . . . . ?
O13 C81 C82 C97 108.6(12) . . . . ?
C94 C81 C82 C97 -10.3(16) . . . . ?
C80 C81 C82 C97 -122.6(11) . . . . ?
O13 C81 C82 C83 -84.6(16) . . . . ?
C94 C81 C82 C83 156.5(10) . . . . ?
C80 C81 C82 C83 44.2(17) . . . . ?
C78 O11 C83 O12 -176.4(7) . . . . ?
C78 O11 C83 C84 65.2(11) . . . . ?
C78 O11 C83 C82 -61.1(12) . . . . ?
C97 C82 C83 O11 164.5(9) . . . . ?
C81 C82 C83 O11 -4.1(18) . . . . ?
C97 C82 C83 O12 -82.9(9) . . . . ?
C81 C82 C83 O12 108.5(13) . . . . ?
C97 C82 C83 C84 31.4(11) . . . . ?
C81 C82 C83 C84 -137.2(13) . . . . ?
O11 C83 C84 C98 -163.9(8) . . . . ?
O12 C83 C84 C98 81.4(9) . . . . ?
C82 C83 C84 C98 -31.4(10) . . . . ?
O11 C83 C84 C85 -1.0(15) . . . . ?
O12 C83 C84 C85 -115.7(12) . . . . ?
C82 C83 C84 C85 131.5(11) . . . . ?
C98 C84 C85 O15 -112.9(10) . . . . ?
C83 C84 C85 O15 86.4(13) . . . . ?
C98 C84 C85 C101 9.6(13) . . . . ?
C83 C84 C85 C101 -151.0(10) . . . . ?
C98 C84 C85 C86 120.1(11) . . . . ?
C83 C84 C85 C86 -40.6(14) . . . . ?
O16 O15 C85 C84 -67.8(10) . . . . ?
O16 O15 C85 C101 166.6(7) . . . . ?
O16 O15 C85 C86 60.1(9) . . . . ?
C84 C85 C86 C87 24.4(16) . . . . ?
O15 C85 C86 C87 -107.6(13) . . . . ?
C101 C85 C86 C87 142.2(12) . . . . ?
C84 C85 C86 C103 -135.8(9) . . . . ?
O15 C85 C86 C103 92.2(9) . . . . ?
C101 C85 C86 C103 -18.0(10) . . . . ?
C103 C86 C87 C88 13.0(16) . . . . ?
C85 C86 C87 C88 -146.0(11) . . . . ?
C103 C86 C87 C78 160.7(9) . . . . ?
C85 C86 C87 C78 2(2) . . . . ?
O11 C78 C87 C86 14.7(15) . . . . ?
N2 C78 C87 C86 130.5(11) . . . . ?
C79 C78 C87 C86 -119.0(12) . . . . ?
O11 C78 C87 C88 167.5(7) . . . . ?
N2 C78 C87 C88 -76.7(9) . . . . ?
C79 C78 C87 C88 33.8(9) . . . . ?
C86 C87 C88 C105 -11.9(17) . . . . ?
C78 C87 C88 C105 -167.4(10) . . . . ?
C86 C87 C88 C89 132.7(12) . . . . ?
C78 C87 C88 C89 -22.8(11) . . . . ?
C105 C88 C89 C79 145.4(11) . . . . ?
C87 C88 C89 C79 0.7(12) . . . . ?
C105 C88 C89 C90 -2.7(17) . . . . ?
C87 C88 C89 C90 -147.3(11) . . . . ?
C80 C79 C89 C88 -136.0(11) . . . . ?
C78 C79 C89 C88 22.3(11) . . . . ?
C80 C79 C89 C90 11.4(17) . . . . ?
C78 C79 C89 C90 169.7(10) . . . . ?
C88 C89 C90 C107 5.4(18) . . . . ?
C79 C89 C90 C107 -139.3(12) . . . . ?
C88 C89 C90 C91 137.0(11) . . . . ?
C79 C89 C90 C91 -7.7(18) . . . . ?
C89 C90 C91 C92 3.3(17) . . . . ?
C107 C90 C91 C92 141.2(10) . . . . ?
C89 C90 C91 C109 -144.2(10) . . . . ?
C107 C90 C91 C109 -6.3(11) . . . . ?
C109 C91 C92 C93 -2.2(15) . . . . ?
C90 C91 C92 C93 -142.5(10) . . . . ?
C109 C91 C92 C80 138.1(11) . . . . ?
C90 C91 C92 C80 -2.1(16) . . . . ?
C79 C80 C92 C91 5.0(17) . . . . ?
C81 C80 C92 C91 -156.7(10) . . . . ?
C79 C80 C92 C93 148.7(9) . . . . ?
C81 C80 C92 C93 -13.0(12) . . . . ?
C91 C92 C93 C94 147.7(9) . . . . ?
C80 C92 C93 C94 2.0(12) . . . . ?
C91 C92 C93 C111 0.4(13) . . . . ?
C80 C92 C93 C111 -145.3(9) . . . . ?
C92 C93 C94 C95 -140.7(10) . . . . ?
C111 C93 C94 C95 6.7(13) . . . . ?
C92 C93 C94 C81 10.1(11) . . . . ?
C111 C93 C94 C81 157.5(8) . . . . ?
O13 C81 C94 C95 -105.7(12) . . . . ?
C82 C81 C94 C95 16.5(17) . . . . ?
C80 C81 C94 C95 131.8(11) . . . . ?
O13 C81 C94 C93 105.3(10) . . . . ?
C82 C81 C94 C93 -132.6(9) . . . . ?
C80 C81 C94 C93 -17.3(11) . . . . ?
C93 C94 C95 C113 -1.8(15) . . . . ?
C81 C94 C95 C113 -147.3(11) . . . . ?
C93 C94 C95 C96 148.6(10) . . . . ?
C81 C94 C95 C96 3.1(17) . . . . ?
O18 O17 C96 C97 61.2(12) . . . . ?
O18 O17 C96 C95 -67.2(11) . . . . ?
O18 O17 C96 C115 -179.3(6) . . . . ?
C94 C95 C96 O17 109.2(13) . . . . ?
C113 C95 C96 O17 -97.3(13) . . . . ?
C94 C95 C96 C97 -25.4(16) . . . . ?
C113 C95 C96 C97 128.1(9) . . . . ?
C94 C95 C96 C115 -134.5(11) . . . . ?
C113 C95 C96 C115 18.9(10) . . . . ?
C81 C82 C97 C96 -16.4(18) . . . . ?
C83 C82 C97 C96 173.2(11) . . . . ?
C81 C82 C97 C98 150.6(10) . . . . ?
C83 C82 C97 C98 -19.8(10) . . . . ?
O17 C96 C97 C82 -103.4(13) . . . . ?
C95 C96 C97 C82 32.5(16) . . . . ?
C115 C96 C97 C82 136.6(10) . . . . ?
O17 C96 C97 C98 91.3(14) . . . . ?
C95 C96 C97 C98 -132.8(9) . . . . ?
C115 C96 C97 C98 -28.8(13) . . . . ?
C85 C84 C98 C99 13.2(15) . . . . ?
C83 C84 C98 C99 178.7(9) . . . . ?
C85 C84 C98 C97 -145.7(9) . . . . ?
C83 C84 C98 C97 19.9(11) . . . . ?
C82 C97 C98 C84 0.5(12) . . . . ?
C96 C97 C98 C84 168.1(10) . . . . ?
C82 C97 C98 C99 -159.8(9) . . . . ?
C96 C97 C98 C99 7.7(15) . . . . ?
C84 C98 C99 C100 -24.9(14) . . . . ?
C97 C98 C99 C100 131.7(9) . . . . ?
C84 C98 C99 O19 106.9(11) . . . . ?
C97 C98 C99 O19 -96.5(10) . . . . ?
C84 C98 C99 C116 -137.6(10) . . . . ?
C97 C98 C99 C116 19.0(13) . . . . ?
O20 O19 C99 C98 -64.4(9) . . . . ?
O20 O19 C99 C100 64.3(10) . . . . ?
O20 O19 C99 C116 175.3(7) . . . . ?
C98 C99 C100 C101 13.2(13) . . . . ?
O19 C99 C100 C101 -116.1(10) . . . . ?
C116 C99 C100 C101 131.9(9) . . . . ?
C98 C99 C100 C118 -128.9(9) . . . . ?
O19 C99 C100 C118 101.9(9) . . . . ?
C116 C99 C100 C118 -10.1(10) . . . . ?
C118 C100 C101 C102 -5.7(15) . . . . ?
C99 C100 C101 C102 -145.1(10) . . . . ?
C118 C100 C101 C85 147.4(10) . . . . ?
C99 C100 C101 C85 8.1(15) . . . . ?
C84 C85 C101 C102 134.6(9) . . . . ?
O15 C85 C101 C102 -95.7(9) . . . . ?
C86 C85 C101 C102 17.3(10) . . . . ?
C84 C85 C101 C100 -20.1(13) . . . . ?
O15 C85 C101 C100 109.6(10) . . . . ?
C86 C85 C101 C100 -137.4(10) . . . . ?
C100 C101 C102 C120 0.7(16) . . . . ?
C85 C101 C102 C120 -155.2(9) . . . . ?
C100 C101 C102 C103 145.8(10) . . . . ?
C85 C101 C102 C103 -10.1(11) . . . . ?
C101 C102 C103 C104 -143.3(10) . . . . ?
C120 C102 C103 C104 7.1(15) . . . . ?
C101 C102 C103 C86 -2.2(11) . . . . ?
C120 C102 C103 C86 148.2(8) . . . . ?
C87 C86 C103 C104 -7.3(14) . . . . ?
C85 C86 C103 C104 156.2(9) . . . . ?
C87 C86 C103 C102 -150.3(9) . . . . ?
C85 C86 C103 C102 13.3(10) . . . . ?
C102 C103 C104 C122 -4.6(16) . . . . ?
C86 C103 C104 C122 -139.7(10) . . . . ?
C102 C103 C104 C105 135.4(10) . . . . ?
C86 C103 C104 C105 0.3(13) . . . . ?
C89 C88 C105 C106 0.7(18) . . . . ?
C87 C88 C105 C106 141.7(11) . . . . ?
C89 C88 C105 C104 -137.1(11) . . . . ?
C87 C88 C105 C104 4.0(16) . . . . ?
C103 C104 C105 C88 1.2(15) . . . . ?
C122 C104 C105 C88 142.7(11) . . . . ?
C103 C104 C105 C106 -146.0(9) . . . . ?
C122 C104 C105 C106 -4.4(12) . . . . ?
C88 C105 C106 C107 -1.4(16) . . . . ?
C104 C105 C106 C107 143.8(9) . . . . ?
C88 C105 C106 C123 -141.0(12) . . . . ?
C104 C105 C106 C123 4.1(12) . . . . ?
C123 C106 C107 C108 4.7(15) . . . . ?
C105 C106 C107 C108 -135.9(12) . . . . ?
C123 C106 C107 C90 144.4(11) . . . . ?
C105 C106 C107 C90 3.8(13) . . . . ?
C89 C90 C107 C108 140.4(11) . . . . ?
C91 C90 C107 C108 4.6(12) . . . . ?
C89 C90 C107 C106 -5.9(16) . . . . ?
C91 C90 C107 C106 -141.6(9) . . . . ?
C106 C107 C108 C109 141.2(11) . . . . ?
C90 C107 C108 C109 -1.0(12) . . . . ?
C106 C107 C108 C125 -2.3(15) . . . . ?
C90 C107 C108 C125 -144.6(10) . . . . ?
C107 C108 C109 C91 -3.2(13) . . . . ?
C125 C108 C109 C91 137.9(10) . . . . ?
C107 C108 C109 C110 -143.4(9) . . . . ?
C125 C108 C109 C110 -2.3(14) . . . . ?
C92 C91 C109 C108 -138.8(11) . . . . ?
C90 C91 C109 C108 6.0(13) . . . . ?
C92 C91 C109 C110 0.7(16) . . . . ?
C90 C91 C109 C110 145.5(10) . . . . ?
C108 C109 C110 C127 3.6(14) . . . . ?
C91 C109 C110 C127 -133.9(12) . . . . ?
C108 C109 C110 C111 140.0(10) . . . . ?
C91 C109 C110 C111 2.5(14) . . . . ?
C94 C93 C111 C112 -6.7(13) . . . . ?
C92 C93 C111 C112 137.4(10) . . . . ?
C94 C93 C111 C110 -141.4(9) . . . . ?
C92 C93 C111 C110 2.8(13) . . . . ?
C127 C110 C111 C112 -2.0(11) . . . . ?
C109 C110 C111 C112 -144.1(9) . . . . ?
C127 C110 C111 C93 137.9(9) . . . . ?
C109 C110 C111 C93 -4.2(13) . . . . ?
C93 C111 C112 C113 1.7(14) . . . . ?
C110 C111 C112 C113 142.2(9) . . . . ?
C93 C111 C112 C128 -139.1(9) . . . . ?
C110 C111 C112 C128 1.3(10) . . . . ?
C111 C112 C113 C114 -137.2(10) . . . . ?
C128 C112 C113 C114 1.2(13) . . . . ?
C111 C112 C113 C95 3.1(14) . . . . ?
C128 C112 C113 C95 141.5(10) . . . . ?
C94 C95 C113 C114 140.8(10) . . . . ?
C96 C95 C113 C114 -13.7(12) . . . . ?
C94 C95 C113 C112 -3.2(15) . . . . ?
C96 C95 C113 C112 -157.6(9) . . . . ?
C112 C113 C114 C130 -1.9(14) . . . . ?
C95 C113 C114 C130 -145.2(10) . . . . ?
C112 C113 C114 C115 144.2(9) . . . . ?
C95 C113 C114 C115 0.9(12) . . . . ?
C130 C114 C115 C116 4.1(15) . . . . ?
C113 C114 C115 C116 -142.7(10) . . . . ?
C130 C114 C115 C96 158.6(10) . . . . ?
C113 C114 C115 C96 11.9(12) . . . . ?
O17 C96 C115 C116 -99.9(11) . . . . ?
C97 C96 C115 C116 27.0(14) . . . . ?
C95 C96 C115 C116 134.2(10) . . . . ?
O17 C96 C115 C114 107.3(9) . . . . ?
C97 C96 C115 C114 -125.8(9) . . . . ?
C95 C96 C115 C114 -18.5(10) . . . . ?
C114 C115 C116 C117 -0.7(15) . . . . ?
C96 C115 C116 C117 -150.7(11) . . . . ?
C114 C115 C116 C99 147.9(10) . . . . ?
C96 C115 C116 C99 -2.1(15) . . . . ?
C98 C99 C116 C115 -22.1(13) . . . . ?
C100 C99 C116 C115 -140.3(10) . . . . ?
O19 C99 C116 C115 98.2(10) . . . . ?
C98 C99 C116 C117 130.5(9) . . . . ?
C100 C99 C116 C117 12.3(10) . . . . ?
O19 C99 C116 C117 -109.2(9) . . . . ?
C115 C116 C117 C118 142.2(11) . . . . ?
C99 C116 C117 C118 -10.4(12) . . . . ?
C115 C116 C117 C131 -4.1(16) . . . . ?
C99 C116 C117 C131 -156.8(9) . . . . ?
C116 C117 C118 C119 -144.4(11) . . . . ?
C131 C117 C118 C119 1.0(18) . . . . ?
C116 C117 C118 C100 3.9(13) . . . . ?
C131 C117 C118 C100 149.3(10) . . . . ?
C101 C100 C118 C119 9.4(16) . . . . ?
C99 C100 C118 C119 153.0(10) . . . . ?
C101 C100 C118 C117 -138.9(11) . . . . ?
C99 C100 C118 C117 4.6(12) . . . . ?
C117 C118 C119 C120 136.1(11) . . . . ?
C100 C118 C119 C120 -7.8(16) . . . . ?
C117 C118 C119 C133 3.2(18) . . . . ?
C100 C118 C119 C133 -140.6(11) . . . . ?
C101 C102 C120 C121 136.0(12) . . . . ?
C103 C102 C120 C121 -8.9(14) . . . . ?
C101 C102 C120 C119 1.1(14) . . . . ?
C103 C102 C120 C119 -143.8(9) . . . . ?
C118 C119 C120 C102 2.5(13) . . . . ?
C133 C119 C120 C102 143.1(9) . . . . ?
C118 C119 C120 C121 -139.9(10) . . . . ?
C133 C119 C120 C121 0.7(12) . . . . ?
C102 C120 C121 C122 8.5(16) . . . . ?
C119 C120 C121 C122 145.4(10) . . . . ?
C102 C120 C121 C134 -136.6(11) . . . . ?
C119 C120 C121 C134 0.3(13) . . . . ?
C134 C121 C122 C104 137.1(12) . . . . ?
C120 C121 C122 C104 -5.1(16) . . . . ?
C134 C121 C122 C123 1.6(17) . . . . ?
C120 C121 C122 C123 -140.6(11) . . . . ?
C103 C104 C122 C121 3.5(15) . . . . ?
C105 C104 C122 C121 -137.4(11) . . . . ?
C103 C104 C122 C123 144.2(10) . . . . ?
C105 C104 C122 C123 3.3(12) . . . . ?
C107 C106 C123 C124 -7.1(16) . . . . ?
C105 C106 C123 C124 133.4(12) . . . . ?
C107 C106 C123 C122 -143.0(9) . . . . ?
C105 C106 C123 C122 -2.4(13) . . . . ?
C121 C122 C123 C106 140.9(11) . . . . ?
C104 C122 C123 C106 -0.6(12) . . . . ?
C121 C122 C123 C124 1.2(17) . . . . ?
C104 C122 C123 C124 -140.4(10) . . . . ?
C106 C123 C124 C135 -133.0(13) . . . . ?
C122 C123 C124 C135 -1.7(18) . . . . ?
C106 C123 C124 C125 7.1(17) . . . . ?
C122 C123 C124 C125 138.4(10) . . . . ?
C135 C124 C125 C108 139.9(11) . . . . ?
C123 C124 C125 C108 -4.4(16) . . . . ?
C135 C124 C125 C126 -2.9(12) . . . . ?
C123 C124 C125 C126 -147.2(10) . . . . ?
C109 C108 C125 C124 -136.0(11) . . . . ?
C107 C108 C125 C124 2.1(15) . . . . ?
C109 C108 C125 C126 3.1(14) . . . . ?
C107 C108 C125 C126 141.2(10) . . . . ?
C124 C125 C126 C127 139.8(10) . . . . ?
C108 C125 C126 C127 -5.1(14) . . . . ?
C124 C125 C126 C136 2.5(11) . . . . ?
C108 C125 C126 C136 -142.4(8) . . . . ?
C125 C126 C127 C110 6.4(15) . . . . ?
C136 C126 C127 C110 139.1(10) . . . . ?
C125 C126 C127 C128 -136.7(11) . . . . ?
C136 C126 C127 C128 -4.1(15) . . . . ?
C109 C110 C127 C126 -5.7(16) . . . . ?
C111 C110 C127 C126 -145.3(10) . . . . ?
C109 C110 C127 C128 141.6(10) . . . . ?
C111 C110 C127 C128 2.0(11) . . . . ?
C126 C127 C128 C129 3.0(16) . . . . ?
C110 C127 C128 C129 -143.6(10) . . . . ?
C126 C127 C128 C112 145.5(10) . . . . ?
C110 C127 C128 C112 -1.2(11) . . . . ?
C111 C112 C128 C129 140.9(10) . . . . ?
C113 C112 C128 C129 -1.5(14) . . . . ?
C111 C112 C128 C127 -0.2(11) . . . . ?
C113 C112 C128 C127 -142.5(9) . . . . ?
C127 C128 C129 C137 -1.5(15) . . . . ?
C112 C128 C129 C137 -137.8(10) . . . . ?
C127 C128 C129 C130 138.5(10) . . . . ?
C112 C128 C129 C130 2.2(14) . . . . ?
C113 C114 C130 C129 2.6(15) . . . . ?
C115 C114 C130 C129 -139.9(10) . . . . ?
C113 C114 C130 C131 140.1(10) . . . . ?
C115 C114 C130 C131 -2.4(15) . . . . ?
C128 C129 C130 C114 -2.7(14) . . . . ?
C137 C129 C130 C114 141.7(10) . . . . ?
C128 C129 C130 C131 -144.4(9) . . . . ?
C137 C129 C130 C131 0.1(11) . . . . ?
C116 C117 C131 C130 5.6(15) . . . . ?
C118 C117 C131 C130 -137.5(11) . . . . ?
C116 C117 C131 C132 140.2(11) . . . . ?
C118 C117 C131 C132 -2.9(17) . . . . ?
C114 C130 C131 C117 -2.4(15) . . . . ?
C129 C130 C131 C117 139.9(11) . . . . ?
C114 C130 C131 C132 -142.4(10) . . . . ?
C129 C130 C131 C132 -0.1(11) . . . . ?
C117 C131 C132 C137 -140.0(10) . . . . ?
C130 C131 C132 C137 0.0(11) . . . . ?
C117 C131 C132 C133 0.6(16) . . . . ?
C130 C131 C132 C133 140.6(10) . . . . ?
C137 C132 C133 C134 0.4(16) . . . . ?
C131 C132 C133 C134 -137.2(11) . . . . ?
C137 C132 C133 C119 140.7(10) . . . . ?
C131 C132 C133 C119 3.2(16) . . . . ?
C118 C119 C133 C134 138.1(12) . . . . ?
C120 C119 C133 C134 -1.6(13) . . . . ?
C118 C119 C133 C132 -5.2(18) . . . . ?
C120 C119 C133 C132 -144.9(10) . . . . ?
C122 C121 C134 C135 -4(2) . . . . ?
C120 C121 C134 C135 140.8(12) . . . . ?
C122 C121 C134 C133 -146.2(11) . . . . ?
C120 C121 C134 C133 -1.3(14) . . . . ?
C132 C133 C134 C135 -0.6(17) . . . . ?
C119 C133 C134 C135 -142.0(11) . . . . ?
C132 C133 C134 C121 143.3(11) . . . . ?
C119 C133 C134 C121 1.8(14) . . . . ?
C125 C124 C135 C134 -142.5(12) . . . . ?
C123 C124 C135 C134 -0.5(18) . . . . ?
C125 C124 C135 C136 2.2(13) . . . . ?
C123 C124 C135 C136 144.3(11) . . . . ?
C121 C134 C135 C124 4(2) . . . . ?
C133 C134 C135 C124 140.9(12) . . . . ?
C121 C134 C135 C136 -138.8(12) . . . . ?
C133 C134 C135 C136 -1.5(17) . . . . ?
C124 C135 C136 C137 -141.3(11) . . . . ?
C134 C135 C136 C137 4.0(16) . . . . ?
C124 C135 C136 C126 -0.5(11) . . . . ?
C134 C135 C136 C126 144.8(10) . . . . ?
C127 C126 C136 C137 3.8(14) . . . . ?
C125 C126 C136 C137 142.5(9) . . . . ?
C127 C126 C136 C135 -139.9(10) . . . . ?
C125 C126 C136 C135 -1.2(10) . . . . ?
C135 C136 C137 C132 -4.2(15) . . . . ?
C126 C136 C137 C132 -139.9(10) . . . . ?
C135 C136 C137 C129 133.3(11) . . . . ?
C126 C136 C137 C129 -2.4(14) . . . . ?
C131 C132 C137 C136 143.1(10) . . . . ?
C133 C132 C137 C136 1.9(15) . . . . ?
C131 C132 C137 C129 0.0(11) . . . . ?
C133 C132 C137 C129 -141.1(10) . . . . ?
C128 C129 C137 C136 1.4(15) . . . . ?
C130 C129 C137 C136 -142.1(10) . . . . ?
C128 C129 C137 C132 143.4(10) . . . . ?
C130 C129 C137 C132 -0.1(11) . . . . ?
C78 N2 C138 S2 -143(15) . . . . ?
O13 O14 C139 C141 -64.2(13) . . . . ?
O13 O14 C139 C140 177.9(9) . . . . ?
O13 O14 C139 C142 55.8(11) . . . . ?
O15 O16 C143 C145 64.0(10) . . . . ?
O15 O16 C143 C144 -66.5(9) . . . . ?
O15 O16 C143 C146 -178.3(7) . . . . ?
O17 O18 C147 C150 53.5(11) . . . . ?
O17 O18 C147 C148 171.3(8) . . . . ?
O17 O18 C147 C149 -66.5(11) . . . . ?
O19 O20 C151 C154 68.5(10) . . . . ?
O19 O20 C151 C152 -176.9(8) . . . . ?
O19 O20 C151 C153 -56.7(10) . . . . ?
F1S C1S C2S F2S -1.8(14) . . . . ?
C6S C1S C2S F2S -175.8(12) . . . . ?
F1S C1S C2S C3S 174.0(14) . . . . ?
C6S C1S C2S C3S 0.0 . . . . ?
F2S C2S C3S F3S -8.2(14) . . . . ?
C1S C2S C3S F3S 175.8(14) . . . . ?
F2S C2S C3S C4S 175.9(12) . . . . ?
C1S C2S C3S C4S 0.0 . . . . ?
F3S C3S C4S F4S -0.2(15) . . . . ?
C2S C3S C4S F4S 175.5(14) . . . . ?
F3S C3S C4S C5S -175.7(14) . . . . ?
C2S C3S C4S C5S 0.0 . . . . ?
F4S C4S C5S F5S 1.9(15) . . . . ?
C3S C4S C5S F5S 177.3(11) . . . . ?
F4S C4S C5S C6S -175.4(15) . . . . ?
C3S C4S C5S C6S 0.0 . . . . ?
F5S C5S C6S F6S 7.0(14) . . . . ?
C4S C5S C6S F6S -175.5(13) . . . . ?
F5S C5S C6S C1S -177.4(11) . . . . ?
C4S C5S C6S C1S 0.0 . . . . ?
F1S C1S C6S F6S 1.2(14) . . . . ?
C2S C1S C6S F6S 175.3(13) . . . . ?
F1S C1S C6S C5S -174.0(14) . . . . ?
C2S C1S C6S C5S 0.0 . . . . ?
